data_7030885
loop_
_publ_author_name
'Mikata, Yuji'
'Kawata, Keiko'
'Takeuchi, Saaya'
'Nakanishi, Kaori'
'Konno, Hideo'
'Itami, Saori'
'Yasuda, Keiko'
'Tamotsu, Satoshi'
'Burdette, Shawn C.'

_publ_section_title
;
 Isoquinoline-derivatized tris(2-pyridylmethyl)amines as fluorescent zinc
 sensors with strict Zn(2+)/Cd(2+) selectivity.
;
_journal_issue 28
_journal_name_full 'Dalton transactions (Cambridge, England : 2003)'
_journal_page_first 10751
_journal_page_last 10759
_journal_paper_doi 10.1039/c4dt01054j
_journal_volume 43
_journal_year 2014
_chemical_formula_moiety 'C34 H30 Cd Cl2 N6 O8'
_chemical_formula_sum 'C34 H30 Cd Cl2 N6 O8'
_chemical_formula_weight 833.96
_space_group_IT_number 2
_symmetry_cell_setting triclinic
_symmetry_Int_Tables_number 2
_symmetry_space_group_name_Hall '-P 1'
_symmetry_space_group_name_H-M 'P -1'
_atom_sites_solution_hydrogens geom
_atom_sites_solution_primary direct
_atom_sites_solution_secondary difmap
_cell_angle_alpha 81.242(5)
_cell_angle_beta 81.562(5)
_cell_angle_gamma 74.409(5)
_cell_formula_units_Z 4
_cell_length_a 11.8771(2)
_cell_length_b 16.5181(2)
_cell_length_c 18.7271(4)
_cell_measurement_reflns_used 7484
_cell_measurement_temperature 153
_cell_measurement_theta_max 27.51
_cell_measurement_theta_min 3.14
_cell_volume 3475.89(14)
_computing_cell_refinement CrystalClear
_computing_data_collection 'CrystalClear (Rigaku/MSC Inc., 2006)'
_computing_data_reduction CrystalClear
_computing_molecular_graphics 'CrystalStructure 4.0'
_computing_publication_material 'CrystalStructure 4.0 (Rigaku, 2010)'
_computing_structure_refinement 'SHELXL97 (Sheldrick, 2008)'
_computing_structure_solution 'SIR92 (Altomare, et al., 1994)'
_diffrn_ambient_temperature 153
_diffrn_detector_area_resol_mean 7.314
_diffrn_measured_fraction_theta_full 0.980
_diffrn_measured_fraction_theta_max 0.980
_diffrn_measurement_device_type 'Rigaku Mercury70'
_diffrn_measurement_method \w
_diffrn_radiation_type 'Mo K\a'
_diffrn_radiation_wavelength 0.71070
_diffrn_reflns_av_R_equivalents 0.0220
_diffrn_reflns_limit_h_max 15
_diffrn_reflns_limit_h_min -15
_diffrn_reflns_limit_k_max 21
_diffrn_reflns_limit_k_min -21
_diffrn_reflns_limit_l_max 24
_diffrn_reflns_limit_l_min -24
_diffrn_reflns_number 34566
_diffrn_reflns_theta_full 27.49
_diffrn_reflns_theta_max 27.48
_diffrn_standards_number 0
_exptl_absorpt_coefficient_mu 0.843
_exptl_absorpt_correction_T_max 0.881
_exptl_absorpt_correction_T_min 0.834
_exptl_absorpt_correction_type numerical
_exptl_absorpt_process_details 'NUMABS (Rigaku, 1999)'
_exptl_crystal_colour colorless
_exptl_crystal_density_diffrn 1.594
_exptl_crystal_density_method 'not measured'
_exptl_crystal_description unknown
_exptl_crystal_F_000 1688.00
_exptl_crystal_size_max 0.200
_exptl_crystal_size_mid 0.200
_exptl_crystal_size_min 0.150
_refine_diff_density_max 1.250
_refine_diff_density_min -1.230
_refine_ls_extinction_method none
_refine_ls_goodness_of_fit_ref 1.064
_refine_ls_hydrogen_treatment constr
_refine_ls_number_parameters 943
_refine_ls_number_reflns 15647
_refine_ls_number_restraints 0
_refine_ls_R_factor_gt 0.0488
_refine_ls_shift/su_max 0.003
_refine_ls_structure_factor_coef Fsqd
_refine_ls_weighting_details 'w = 1/[\s^2^(Fo^2^)+(0.0626P)^2^+4.3923P] where P=(Fo^2^+2Fc^2^)/3'
_refine_ls_weighting_scheme calc
_refine_ls_wR_factor_ref 0.1367
_reflns_number_gt 13208
_reflns_number_total 15647
_reflns_threshold_expression F^2^>2.0\s(F^2^)
_cod_data_source_file c4dt01054j2.cif
_cod_data_source_block TQA-Cd(ClO4)2-130903-2
_cod_depositor_comments 'Adding full bibliography for 7030877--7030885.cif.'
_cod_original_cell_volume 3475.90(14)
_cod_database_code 7030885

loop_
_symmetry_equiv_pos_site_id
_symmetry_equiv_pos_as_xyz
1 +X,+Y,+Z
2 -X,-Y,-Z

loop_
_atom_site_label
_atom_site_type_symbol
_atom_site_fract_x
_atom_site_fract_y
_atom_site_fract_z
_atom_site_U_iso_or_equiv
_atom_site_adp_type
_atom_site_occupancy
_atom_site_symmetry_multiplicity
_atom_site_calc_flag
_atom_site_refinement_flags
_atom_site_disorder_group
Cd1 Cd 0.396958(19) 1.205506(13) 0.767802(12) 0.02930(8) Uani 1.0 2 d . .
Cd2 Cd 0.10640(2) 0.805768(14) 0.720323(13) 0.03418(8) Uani 1.0 2 d . .
Cl1 Cl 0.52773(8) 0.98639(5) 0.75346(5) 0.0422(2) Uani 1.0 2 d . .
Cl2 Cl -0.06680(8) 1.01177(5) 0.75619(5) 0.0451(2) Uani 1.0 2 d . .
Cl3 Cl 0.07557(7) 1.31648(6) 0.56419(5) 0.03947(18) Uani 1.0 2 d . .
Cl4 Cl 0.42269(8) 0.68904(6) 0.93908(5) 0.04174(19) Uani 1.0 2 d . .
O1 O 0.5320(3) 1.07334(18) 0.73627(18) 0.0382(7) Uani 0.8000 2 d . 1
O2 O 0.4130(3) 0.97976(19) 0.73979(19) 0.0653(9) Uani 1.0 2 d . .
O3 O 0.5389(4) 0.9612(3) 0.8302(2) 0.0591(10) Uani 0.8000 2 d . 1
O4 O 0.6133(3) 0.9353(3) 0.7095(3) 0.0553(10) Uani 0.8000 2 d . 1
O5 O -0.0040(3) 0.95415(19) 0.70363(17) 0.0386(7) Uani 0.8000 2 d . 1
O6 O -0.1761(4) 0.9889(3) 0.7868(3) 0.0797(14) Uani 0.8000 2 d . 1
O7 O 0.0019(5) 1.0032(4) 0.8118(3) 0.131(2) Uani 1.0 2 d . .
O8 O -0.0934(5) 1.0939(2) 0.7217(3) 0.0784(15) Uani 0.8000 2 d . 1
O9 O 0.1601(3) 1.2533(2) 0.52659(18) 0.0613(8) Uani 1.0 2 d . .
O10 O 0.0254(3) 1.2784(2) 0.63067(16) 0.0617(8) Uani 1.0 2 d . .
O11 O 0.1331(3) 1.3758(2) 0.58063(17) 0.0654(9) Uani 1.0 2 d . .
O12 O -0.0157(3) 1.3583(3) 0.51934(16) 0.0642(9) Uani 1.0 2 d . .
O13 O 0.5243(3) 0.6535(3) 0.97613(17) 0.0741(10) Uani 1.0 2 d . .
O14 O 0.3360(3) 0.7431(3) 0.98497(18) 0.0652(9) Uani 1.0 2 d . .
O15 O 0.4557(3) 0.7355(2) 0.87211(17) 0.0669(9) Uani 1.0 2 d . .
O16 O 0.3754(4) 0.6243(3) 0.9240(2) 0.0861(12) Uani 1.0 2 d . .
O17 O 0.5018(14) 1.0602(10) 0.7885(9) 0.058(4) Uiso 0.2000 2 d . 2
O18 O 0.5933(16) 0.9189(12) 0.7922(11) 0.071(5) Uiso 0.2000 2 d . 2
O19 O 0.639(3) 1.0129(17) 0.7039(15) 0.116(8) Uiso 0.2000 2 d . 2
O20 O -0.049(5) 1.050(4) 0.682(3) 0.24(2) Uiso 0.2000 2 d . 2
O21 O -0.033(3) 0.9347(18) 0.7477(16) 0.112(8) Uiso 0.2000 2 d . 2
O22 O -0.138(5) 1.075(4) 0.797(4) 0.27(3) Uiso 0.2000 2 d . 2
N1 N 0.5409(3) 1.21707(17) 0.83566(15) 0.0333(6) Uani 1.0 2 d . .
N2 N 0.3422(3) 1.15339(17) 0.88850(15) 0.0369(6) Uani 1.0 2 d . .
N3 N 0.3177(3) 1.33727(15) 0.80851(13) 0.0284(5) Uani 1.0 2 d . .
N4 N 0.5422(3) 1.25142(16) 0.68481(14) 0.0302(6) Uani 1.0 2 d . .
N5 N 0.2829(3) 1.16751(18) 0.70000(16) 0.0375(7) Uani 1.0 2 d . .
N6 N -0.0338(3) 0.78917(19) 0.65308(18) 0.0427(7) Uani 1.0 2 d . .
N7 N 0.1684(3) 0.84956(19) 0.59713(17) 0.0429(7) Uani 1.0 2 d . .
N8 N 0.1839(3) 0.66935(16) 0.69016(14) 0.0314(6) Uani 1.0 2 d . .
N9 N -0.0437(3) 0.76432(17) 0.80441(16) 0.0372(7) Uani 1.0 2 d . .
N10 N 0.2131(3) 0.84862(18) 0.78854(17) 0.0405(7) Uani 1.0 2 d . .
N11 N 0.2402(4) 0.6219(4) 1.1750(3) 0.0871(15) Uani 1.0 2 d . .
N12 N 0.2574(4) 0.3711(4) 1.3245(3) 0.0891(16) Uani 1.0 2 d . .
C1 C 0.5440(4) 1.1529(3) 0.8992(2) 0.0462(9) Uani 1.0 2 d . .
C2 C 0.4246(4) 1.1406(3) 0.93166(19) 0.0411(8) Uani 1.0 2 d . .
C3 C 0.4079(4) 1.1113(3) 1.0063(2) 0.0481(9) Uani 1.0 2 d . .
C4 C 0.3042(4) 1.0936(3) 1.0349(2) 0.0481(9) Uani 1.0 2 d . .
C5 C 0.1004(4) 1.0921(3) 1.0169(3) 0.0519(10) Uani 1.0 2 d . .
C6 C 0.0150(4) 1.1095(3) 0.9715(3) 0.0577(11) Uani 1.0 2 d . .
C7 C 0.0360(4) 1.1425(3) 0.8984(3) 0.0516(10) Uani 1.0 2 d . .
C8 C 0.1428(4) 1.1573(3) 0.8721(2) 0.0445(9) Uani 1.0 2 d . .
C9 C 0.2336(4) 1.1392(2) 0.91692(18) 0.0371(7) Uani 1.0 2 d . .
C10 C 0.2125(4) 1.1071(2) 0.9907(2) 0.0440(9) Uani 1.0 2 d . .
C11 C 0.5105(3) 1.3045(3) 0.8552(2) 0.0397(8) Uani 1.0 2 d . .
C12 C 0.3871(3) 1.35832(19) 0.84742(16) 0.0305(6) Uani 1.0 2 d . .
C13 C 0.3540(3) 1.4345(2) 0.87983(18) 0.0371(7) Uani 1.0 2 d . .
C14 C 0.2471(3) 1.4878(2) 0.87201(19) 0.0380(8) Uani 1.0 2 d . .
C15 C 0.0535(4) 1.5177(2) 0.8238(2) 0.0406(8) Uani 1.0 2 d . .
C16 C -0.0188(4) 1.4944(3) 0.7850(2) 0.0425(8) Uani 1.0 2 d . .
C17 C 0.0203(3) 1.4185(2) 0.75315(18) 0.0375(7) Uani 1.0 2 d . .
C18 C 0.1315(3) 1.3678(2) 0.76049(17) 0.0331(7) Uani 1.0 2 d . .
C19 C 0.2066(3) 1.39062(19) 0.80082(16) 0.0289(6) Uani 1.0 2 d . .
C20 C 0.1682(3) 1.46653(19) 0.83274(17) 0.0339(7) Uani 1.0 2 d . .
C21 C 0.6539(3) 1.2001(3) 0.78852(19) 0.0368(7) Uani 1.0 2 d . .
C22 C 0.6420(3) 1.2436(2) 0.71208(18) 0.0332(7) Uani 1.0 2 d . .
C23 C 0.7394(3) 1.2689(3) 0.6712(2) 0.0419(8) Uani 1.0 2 d . .
C24 C 0.7324(3) 1.3005(3) 0.6003(2) 0.0429(8) Uani 1.0 2 d . .
C25 C 0.6161(4) 1.3389(3) 0.4948(2) 0.0462(9) Uani 1.0 2 d . .
C26 C 0.5148(4) 1.3449(3) 0.4666(2) 0.0487(9) Uani 1.0 2 d . .
C27 C 0.4202(4) 1.3220(3) 0.51098(19) 0.0410(8) Uani 1.0 2 d . .
C28 C 0.4282(3) 1.2930(2) 0.58317(18) 0.0340(7) Uani 1.0 2 d . .
C29 C 0.5336(3) 1.28417(19) 0.61291(17) 0.0304(7) Uani 1.0 2 d . .
C30 C 0.6293(3) 1.3088(2) 0.56817(19) 0.0360(7) Uani 1.0 2 d . .
C31 C 0.2465(3) 1.1274(3) 0.6702(2) 0.0387(8) Uani 1.0 2 d . .
C32 C 0.1986(5) 1.0757(3) 0.6334(3) 0.0677(14) Uani 1.0 2 d . .
C33 C -0.0305(4) 0.8456(3) 0.5837(3) 0.0571(11) Uani 1.0 2 d . .
C34 C 0.0891(4) 0.8577(3) 0.5528(3) 0.0502(10) Uani 1.0 2 d . .
C35 C 0.1089(5) 0.8831(3) 0.4770(3) 0.0617(12) Uani 1.0 2 d . .
C36 C 0.2127(5) 0.9012(3) 0.4495(3) 0.0622(12) Uani 1.0 2 d . .
C37 C 0.4126(5) 0.9071(3) 0.4686(3) 0.0654(13) Uani 1.0 2 d . .
C38 C 0.4956(5) 0.8944(3) 0.5145(3) 0.0703(14) Uani 1.0 2 d . .
C39 C 0.4708(5) 0.8681(3) 0.5885(3) 0.0617(12) Uani 1.0 2 d . .
C40 C 0.3634(4) 0.8535(3) 0.6147(3) 0.0501(9) Uani 1.0 2 d . .
C41 C 0.2763(4) 0.8652(3) 0.5687(2) 0.0452(9) Uani 1.0 2 d . .
C42 C 0.3012(5) 0.8917(3) 0.4940(3) 0.0553(11) Uani 1.0 2 d . .
C43 C -0.0065(4) 0.6983(3) 0.6424(3) 0.0461(9) Uani 1.0 2 d . .
C44 C 0.1155(3) 0.6449(2) 0.65321(18) 0.0340(7) Uani 1.0 2 d . .
C45 C 0.1491(4) 0.5651(2) 0.62580(18) 0.0374(8) Uani 1.0 2 d . .
C46 C 0.2550(4) 0.5123(2) 0.63695(19) 0.0393(8) Uani 1.0 2 d . .
C47 C 0.4461(4) 0.4871(2) 0.68700(19) 0.0417(8) Uani 1.0 2 d . .
C48 C 0.5180(4) 0.5140(3) 0.7234(2) 0.0432(8) Uani 1.0 2 d . .
C49 C 0.4777(3) 0.5926(2) 0.75090(18) 0.0379(8) Uani 1.0 2 d . .
C50 C 0.3677(3) 0.6429(2) 0.74058(17) 0.0336(7) Uani 1.0 2 d . .
C51 C 0.2935(3) 0.61676(19) 0.70186(17) 0.0316(7) Uani 1.0 2 d . .
C52 C 0.3325(3) 0.53697(19) 0.67513(17) 0.0336(7) Uani 1.0 2 d . .
C53 C -0.1485(3) 0.8125(3) 0.6977(3) 0.0499(10) Uani 1.0 2 d . .
C54 C -0.1422(3) 0.7741(3) 0.7756(3) 0.0456(9) Uani 1.0 2 d . .
C55 C -0.2425(4) 0.7530(3) 0.8157(3) 0.0567(12) Uani 1.0 2 d . .
C56 C -0.2387(4) 0.7209(3) 0.8863(3) 0.0587(12) Uani 1.0 2 d . .
C57 C -0.1239(4) 0.6755(3) 0.9928(3) 0.0570(11) Uani 1.0 2 d . .
C58 C -0.0217(4) 0.6646(3) 1.0222(3) 0.0557(11) Uani 1.0 2 d . .
C59 C 0.0760(4) 0.6861(3) 0.9787(3) 0.0469(9) Uani 1.0 2 d . .
C60 C 0.0684(3) 0.7182(2) 0.9068(2) 0.0394(8) Uani 1.0 2 d . .
C61 C -0.0371(3) 0.7315(2) 0.8760(2) 0.0382(8) Uani 1.0 2 d . .
C62 C -0.1347(4) 0.7087(3) 0.9193(3) 0.0473(9) Uani 1.0 2 d . .
C63 C 0.2384(3) 0.8820(2) 0.8300(2) 0.0386(8) Uani 1.0 2 d . .
C64 C 0.2676(4) 0.9244(3) 0.8848(3) 0.0556(11) Uani 1.0 2 d . .
C65 C 0.2640(4) 0.5738(4) 1.1348(3) 0.0616(12) Uani 1.0 2 d . .
C66 C 0.2944(6) 0.5109(4) 1.0854(4) 0.0924(19) Uani 1.0 2 d . .
C67 C 0.2311(4) 0.4221(4) 1.3612(3) 0.0598(11) Uani 1.0 2 d . .
C68 C 0.1984(6) 0.4869(4) 1.4089(4) 0.0843(17) Uani 1.0 2 d . .
H1A H 0.5809 1.1694 0.9371 0.0554 Uiso 1.0 2 calc R .
H1B H 0.5943 1.0983 0.8851 0.0554 Uiso 1.0 2 calc R .
H55 H -0.3121 0.7612 0.7932 0.0680 Uiso 1.0 2 calc R .
H3 H 0.4687 1.1039 1.0362 0.0577 Uiso 1.0 2 calc R .
H4 H 0.2932 1.0721 1.0847 0.0577 Uiso 1.0 2 calc R .
H5 H 0.0850 1.0700 1.0662 0.0623 Uiso 1.0 2 calc R .
H6 H -0.0595 1.0991 0.9894 0.0692 Uiso 1.0 2 calc R .
H7 H -0.0243 1.1546 0.8674 0.0619 Uiso 1.0 2 calc R .
H8 H 0.1560 1.1802 0.8228 0.0534 Uiso 1.0 2 calc R .
H35 H 0.0504 0.8873 0.4461 0.0740 Uiso 1.0 2 calc R .
H36 H 0.2254 0.9205 0.3992 0.0747 Uiso 1.0 2 calc R .
H11A H 0.5658 1.3346 0.8250 0.0476 Uiso 1.0 2 calc R .
H11B H 0.5249 1.3012 0.9065 0.0476 Uiso 1.0 2 calc R .
H37 H 0.4295 0.9265 0.4187 0.0784 Uiso 1.0 2 calc R .
H13 H 0.4067 1.4481 0.9069 0.0445 Uiso 1.0 2 calc R .
H14 H 0.2249 1.5395 0.8929 0.0456 Uiso 1.0 2 calc R .
H15 H 0.0265 1.5691 0.8451 0.0487 Uiso 1.0 2 calc R .
H16 H -0.0956 1.5294 0.7795 0.0510 Uiso 1.0 2 calc R .
H17 H -0.0304 1.4022 0.7264 0.0450 Uiso 1.0 2 calc R .
H18 H 0.1576 1.3170 0.7382 0.0397 Uiso 1.0 2 calc R .
H38 H 0.5709 0.9034 0.4965 0.0843 Uiso 1.0 2 calc R .
H40 H 0.3479 0.8352 0.6649 0.0602 Uiso 1.0 2 calc R .
H21A H 0.6839 1.1383 0.7870 0.0441 Uiso 1.0 2 calc R .
H21B H 0.7120 1.2198 0.8096 0.0441 Uiso 1.0 2 calc R .
H39 H 0.5288 0.8604 0.6206 0.0740 Uiso 1.0 2 calc R .
H23 H 0.8087 1.2637 0.6931 0.0503 Uiso 1.0 2 calc R .
H24 H 0.7975 1.3172 0.5722 0.0514 Uiso 1.0 2 calc R .
H25 H 0.6794 1.3555 0.4643 0.0554 Uiso 1.0 2 calc R .
H26 H 0.5081 1.3646 0.4166 0.0584 Uiso 1.0 2 calc R .
H27 H 0.3494 1.3266 0.4909 0.0492 Uiso 1.0 2 calc R .
H28 H 0.3626 1.2790 0.6130 0.0408 Uiso 1.0 2 calc R .
H56 H -0.3059 0.7066 0.9139 0.0704 Uiso 1.0 2 calc R .
H57 H -0.1892 0.6606 1.0223 0.0684 Uiso 1.0 2 calc R .
H58 H -0.0163 0.6425 1.0719 0.0668 Uiso 1.0 2 calc R .
H32A H 0.1131 1.0882 0.6459 0.0812 Uiso 1.0 2 calc R .
H32B H 0.2334 1.0158 0.6487 0.0812 Uiso 1.0 2 calc R .
H32C H 0.2168 1.0879 0.5808 0.0812 Uiso 1.0 2 calc R .
H33A H -0.0839 0.9017 0.5912 0.0686 Uiso 1.0 2 calc R .
H33B H -0.0616 0.8223 0.5472 0.0686 Uiso 1.0 2 calc R .
H59 H 0.1474 0.6783 0.9991 0.0563 Uiso 1.0 2 calc R .
H60 H 0.1350 0.7316 0.8778 0.0473 Uiso 1.0 2 calc R .
H43A H -0.0213 0.6952 0.5924 0.0553 Uiso 1.0 2 calc R .
H43B H -0.0629 0.6724 0.6761 0.0553 Uiso 1.0 2 calc R .
H45 H 0.0972 0.5491 0.5998 0.0449 Uiso 1.0 2 calc R .
H46 H 0.2776 0.4586 0.6192 0.0472 Uiso 1.0 2 calc R .
H47 H 0.4732 0.4335 0.6693 0.0501 Uiso 1.0 2 calc R .
H48 H 0.5948 0.4799 0.7302 0.0519 Uiso 1.0 2 calc R .
H49 H 0.5273 0.6110 0.7769 0.0455 Uiso 1.0 2 calc R .
H50 H 0.3414 0.6957 0.7597 0.0403 Uiso 1.0 2 calc R .
H53A H -0.2075 0.7931 0.6770 0.0599 Uiso 1.0 2 calc R .
H53B H -0.1749 0.8749 0.6958 0.0599 Uiso 1.0 2 calc R .
H64A H 0.2629 0.8902 0.9322 0.0667 Uiso 1.0 2 calc R .
H64B H 0.2120 0.9800 0.8873 0.0667 Uiso 1.0 2 calc R .
H64C H 0.3476 0.9316 0.8717 0.0667 Uiso 1.0 2 calc R .
H66A H 0.2570 0.4648 1.1050 0.1109 Uiso 1.0 2 calc R .
H66B H 0.3800 0.4884 1.0791 0.1109 Uiso 1.0 2 calc R .
H66C H 0.2670 0.5366 1.0383 0.1109 Uiso 1.0 2 calc R .
H68A H 0.2535 0.4737 1.4458 0.1011 Uiso 1.0 2 calc R .
H68B H 0.1186 0.4897 1.4328 0.1011 Uiso 1.0 2 calc R .
H68C H 0.2010 0.5416 1.3807 0.1011 Uiso 1.0 2 calc R .

loop_
_atom_site_aniso_label
_atom_site_aniso_U_11
_atom_site_aniso_U_22
_atom_site_aniso_U_33
_atom_site_aniso_U_12
_atom_site_aniso_U_13
_atom_site_aniso_U_23
Cd1 0.03163(13) 0.02841(12) 0.03054(13) -0.00965(9) -0.00449(9) -0.00700(9)
Cd2 0.03377(13) 0.03140(13) 0.04118(15) -0.00831(9) -0.00651(10) -0.01358(10)
Cl1 0.0518(5) 0.0315(4) 0.0439(5) -0.0046(4) -0.0159(4) -0.0064(4)
Cl2 0.0522(5) 0.0333(4) 0.0483(5) -0.0016(4) -0.0099(4) -0.0123(4)
Cl3 0.0356(4) 0.0485(5) 0.0384(5) -0.0143(4) -0.0045(4) -0.0109(4)
Cl4 0.0413(5) 0.0501(5) 0.0385(5) -0.0159(4) -0.0063(4) -0.0104(4)
O1 0.0367(15) 0.0289(14) 0.0479(19) -0.0096(12) 0.0019(13) -0.0047(13)
O2 0.0600(18) 0.0560(18) 0.087(3) -0.0210(15) -0.0341(17) 0.0049(16)
O3 0.071(3) 0.067(3) 0.042(2) -0.024(2) -0.0200(18) 0.0125(18)
O4 0.0432(18) 0.0434(18) 0.078(3) 0.0029(15) -0.0050(17) -0.0301(18)
O5 0.0471(17) 0.0323(15) 0.0331(16) 0.0003(13) -0.0064(14) -0.0103(13)
O6 0.058(3) 0.066(3) 0.118(4) -0.029(2) 0.028(3) -0.030(3)
O7 0.120(4) 0.138(4) 0.128(4) 0.045(3) -0.070(3) -0.085(4)
O8 0.100(4) 0.0260(17) 0.078(3) 0.0085(18) 0.036(3) 0.0036(17)
O9 0.0499(16) 0.067(2) 0.069(2) -0.0069(15) -0.0058(15) -0.0325(16)
O10 0.0562(18) 0.078(2) 0.0532(18) -0.0291(16) -0.0033(14) 0.0059(15)
O11 0.075(2) 0.076(2) 0.064(2) -0.0451(18) 0.0060(16) -0.0276(17)
O12 0.0507(17) 0.087(3) 0.0471(17) -0.0012(16) -0.0132(14) -0.0075(16)
O13 0.0518(18) 0.108(3) 0.0515(19) 0.0024(18) -0.0119(15) -0.0106(18)
O14 0.0497(17) 0.077(3) 0.072(2) -0.0097(15) -0.0015(15) -0.0327(18)
O15 0.079(3) 0.071(2) 0.0497(18) -0.0266(18) -0.0060(16) 0.0061(15)
O16 0.106(3) 0.098(3) 0.080(3) -0.068(3) 0.021(3) -0.043(3)
N1 0.0362(14) 0.0346(14) 0.0322(14) -0.0110(11) -0.0073(11) -0.0069(11)
N2 0.0484(17) 0.0340(14) 0.0312(14) -0.0164(13) -0.0033(12) -0.0025(11)
N3 0.0323(13) 0.0288(13) 0.0265(13) -0.0121(10) 0.0002(10) -0.0061(10)
N4 0.0278(13) 0.0295(13) 0.0342(14) -0.0070(10) -0.0019(11) -0.0080(11)
N5 0.0350(14) 0.0384(15) 0.0430(16) -0.0101(12) -0.0094(12) -0.0106(13)
N6 0.0385(15) 0.0419(16) 0.0539(19) -0.0078(13) -0.0176(14) -0.0168(14)
N7 0.0520(18) 0.0378(15) 0.0424(17) -0.0115(14) -0.0087(14) -0.0118(13)
N8 0.0355(14) 0.0324(13) 0.0296(14) -0.0133(11) 0.0026(11) -0.0109(11)
N9 0.0273(13) 0.0365(15) 0.0501(18) -0.0082(11) 0.0029(12) -0.0190(13)
N10 0.0379(15) 0.0388(15) 0.0500(18) -0.0129(13) -0.0082(13) -0.0127(14)
N11 0.068(3) 0.116(4) 0.099(4) -0.050(3) 0.008(3) -0.045(4)
N12 0.065(3) 0.114(4) 0.112(4) -0.049(3) 0.006(3) -0.051(4)
C1 0.049(2) 0.055(3) 0.039(2) -0.0175(18) -0.0208(17) 0.0052(17)
C2 0.054(2) 0.0384(18) 0.0330(18) -0.0168(16) -0.0080(16) 0.0004(14)
C3 0.065(3) 0.045(2) 0.0354(19) -0.0153(18) -0.0150(18) 0.0027(16)
C4 0.074(3) 0.0351(18) 0.0315(18) -0.0130(18) 0.0002(18) 0.0015(14)
C5 0.066(3) 0.043(2) 0.045(3) -0.0186(19) 0.015(2) -0.0077(17)
C6 0.062(3) 0.053(3) 0.061(3) -0.029(2) 0.019(3) -0.015(2)
C7 0.050(3) 0.052(3) 0.058(3) -0.0217(19) 0.0024(19) -0.0158(19)
C8 0.051(2) 0.045(2) 0.043(2) -0.0230(17) 0.0029(17) -0.0130(16)
C9 0.050(2) 0.0292(16) 0.0351(18) -0.0168(14) 0.0020(15) -0.0059(13)
C10 0.063(3) 0.0292(16) 0.0395(19) -0.0156(16) 0.0038(17) -0.0042(14)
C11 0.0373(18) 0.0407(18) 0.048(2) -0.0134(15) -0.0077(15) -0.0169(16)
C12 0.0348(16) 0.0315(15) 0.0267(15) -0.0131(13) 0.0018(12) -0.0047(12)
C13 0.0468(19) 0.0362(17) 0.0346(17) -0.0194(15) -0.0011(15) -0.0107(14)
C14 0.0478(19) 0.0293(16) 0.0379(18) -0.0122(14) 0.0029(15) -0.0099(13)
C15 0.0460(19) 0.0284(16) 0.0423(19) -0.0043(14) 0.0027(15) -0.0048(14)
C16 0.0399(18) 0.0379(18) 0.044(2) -0.0025(15) -0.0010(15) -0.0029(15)
C17 0.0364(17) 0.0384(17) 0.0353(17) -0.0081(14) -0.0031(14) -0.0004(14)
C18 0.0367(16) 0.0299(15) 0.0315(16) -0.0088(13) 0.0008(13) -0.0032(12)
C19 0.0326(15) 0.0285(14) 0.0229(14) -0.0091(12) 0.0055(12) -0.0008(11)
C20 0.0408(17) 0.0281(15) 0.0318(16) -0.0117(13) 0.0066(14) -0.0049(13)
C21 0.0301(16) 0.0389(17) 0.0428(19) -0.0058(13) -0.0096(14) -0.0093(14)
C22 0.0306(15) 0.0311(15) 0.0386(18) -0.0064(12) -0.0006(13) -0.0117(13)
C23 0.0291(16) 0.0427(19) 0.057(3) -0.0106(14) -0.0023(16) -0.0134(17)
C24 0.0337(17) 0.045(2) 0.051(3) -0.0147(15) 0.0065(15) -0.0115(17)
C25 0.046(2) 0.047(2) 0.042(2) -0.0140(17) 0.0085(16) -0.0013(16)
C26 0.053(3) 0.053(3) 0.0348(19) -0.0130(18) 0.0020(16) 0.0029(17)
C27 0.0408(18) 0.0433(19) 0.0365(18) -0.0086(15) -0.0045(15) -0.0006(15)
C28 0.0342(16) 0.0361(16) 0.0323(17) -0.0107(13) 0.0002(13) -0.0059(13)
C29 0.0312(15) 0.0260(14) 0.0341(16) -0.0076(12) 0.0033(13) -0.0098(12)
C30 0.0332(16) 0.0328(16) 0.0406(19) -0.0095(13) 0.0061(14) -0.0079(14)
C31 0.0401(18) 0.0366(17) 0.0417(19) -0.0116(15) -0.0079(15) -0.0055(15)
C32 0.080(4) 0.045(3) 0.092(4) -0.020(3) -0.037(3) -0.018(3)
C33 0.058(3) 0.062(3) 0.057(3) -0.011(2) -0.028(2) -0.011(2)
C34 0.061(3) 0.042(2) 0.051(3) -0.0125(18) -0.0149(19) -0.0100(17)
C35 0.079(4) 0.058(3) 0.047(3) -0.007(3) -0.022(3) -0.010(2)
C36 0.093(4) 0.044(3) 0.047(3) -0.016(3) -0.006(3) 0.0001(18)
C37 0.089(4) 0.047(3) 0.059(3) -0.027(3) 0.018(3) -0.008(2)
C38 0.078(4) 0.062(3) 0.078(4) -0.036(3) 0.018(3) -0.022(3)
C39 0.063(3) 0.062(3) 0.070(3) -0.031(3) 0.006(3) -0.026(3)
C40 0.058(3) 0.049(3) 0.050(3) -0.0240(19) -0.0004(19) -0.0145(18)
C41 0.064(3) 0.0315(17) 0.044(2) -0.0185(17) 0.0009(18) -0.0113(15)
C42 0.080(3) 0.0330(18) 0.053(3) -0.0155(19) -0.001(3) -0.0091(17)
C43 0.0415(19) 0.046(2) 0.060(3) -0.0130(16) -0.0104(17) -0.0273(18)
C44 0.0372(17) 0.0354(16) 0.0334(17) -0.0157(14) 0.0018(13) -0.0099(13)
C45 0.051(2) 0.0343(17) 0.0344(17) -0.0223(15) -0.0004(15) -0.0098(14)
C46 0.054(2) 0.0271(15) 0.0370(18) -0.0135(15) 0.0044(15) -0.0089(13)
C47 0.051(2) 0.0286(16) 0.0385(19) -0.0038(15) 0.0034(16) -0.0025(14)
C48 0.0438(19) 0.0377(18) 0.0399(19) 0.0004(15) -0.0026(16) -0.0004(15)
C49 0.0390(18) 0.0387(18) 0.0335(17) -0.0071(14) -0.0046(14) -0.0008(14)
C50 0.0381(17) 0.0320(16) 0.0303(16) -0.0084(13) 0.0001(13) -0.0074(13)
C51 0.0364(16) 0.0293(15) 0.0273(15) -0.0081(13) 0.0018(13) -0.0037(12)
C52 0.0460(18) 0.0244(14) 0.0284(16) -0.0121(13) 0.0064(14) -0.0010(12)
C53 0.0336(18) 0.048(2) 0.073(3) -0.0020(15) -0.0190(18) -0.027(2)
C54 0.0332(17) 0.0388(18) 0.069(3) -0.0057(14) -0.0035(17) -0.0291(18)
C55 0.0286(18) 0.057(3) 0.093(4) -0.0121(17) 0.001(2) -0.038(3)
C56 0.036(2) 0.054(3) 0.089(4) -0.0179(18) 0.015(2) -0.028(3)
C57 0.053(3) 0.046(3) 0.069(3) -0.0177(18) 0.021(2) -0.014(2)
C58 0.062(3) 0.043(2) 0.054(3) -0.0126(19) 0.015(2) -0.0039(18)
C59 0.050(2) 0.0379(19) 0.050(3) -0.0096(16) 0.0021(17) -0.0059(16)
C60 0.0349(17) 0.0351(17) 0.048(2) -0.0097(14) 0.0042(15) -0.0115(15)
C61 0.0329(16) 0.0319(16) 0.052(3) -0.0114(13) 0.0094(15) -0.0195(15)
C62 0.0405(19) 0.0380(19) 0.064(3) -0.0134(15) 0.0153(18) -0.0226(18)
C63 0.0363(17) 0.0318(16) 0.049(2) -0.0096(14) -0.0051(15) -0.0076(15)
C64 0.064(3) 0.052(3) 0.061(3) -0.020(2) -0.014(2) -0.022(2)
C65 0.041(3) 0.079(4) 0.069(3) -0.023(3) -0.004(2) -0.005(3)
C66 0.103(5) 0.071(4) 0.087(5) -0.006(4) 0.015(4) -0.017(3)
C67 0.043(3) 0.067(3) 0.074(4) -0.022(2) -0.010(2) -0.005(3)
C68 0.097(5) 0.058(3) 0.085(4) -0.002(3) -0.004(4) -0.009(3)

loop_
_atom_type_symbol
_atom_type_description
_atom_type_scat_dispersion_real
_atom_type_scat_dispersion_imag
_atom_type_scat_source
C C 0.0033 0.0016
;
International Tables for Crystallography
(1992, Vol. C, Tables 4.2.6.8 and 6.1.1.4)
;
H H 0.0000 0.0000
;
International Tables for Crystallography
(1992, Vol. C, Table 6.1.1.4)
;
Cd Cd -0.8075 1.2024
;
International Tables for Crystallography
(1992, Vol. C, Tables 4.2.6.8 and 6.1.1.4)
;
Cl Cl 0.1484 0.1585
;
International Tables for Crystallography
(1992, Vol. C, Tables 4.2.6.8 and 6.1.1.4)
;
N N 0.0061 0.0033
;
International Tables for Crystallography
(1992, Vol. C, Tables 4.2.6.8 and 6.1.1.4)
;
O O 0.0106 0.0060
;
International Tables for Crystallography
(1992, Vol. C, Tables 4.2.6.8 and 6.1.1.4)
;

loop_
_geom_angle_atom_site_label_1
_geom_angle_atom_site_label_2
_geom_angle_atom_site_label_3
_geom_angle
_geom_angle_publ_flag
O1 Cd1 O17 24.0(4) yes
O1 Cd1 N1 86.32(11) yes
O1 Cd1 N2 95.75(10) yes
O1 Cd1 N3 163.11(11) yes
O1 Cd1 N4 77.10(10) yes
O1 Cd1 N5 81.92(11) yes
O17 Cd1 N1 79.7(5) yes
O17 Cd1 N2 71.8(4) yes
O17 Cd1 N3 150.4(5) yes
O17 Cd1 N4 97.2(4) yes
O17 Cd1 N5 88.8(5) yes
N1 Cd1 N2 74.07(11) yes
N1 Cd1 N3 77.38(10) yes
N1 Cd1 N4 73.17(10) yes
N1 Cd1 N5 168.11(10) yes
N2 Cd1 N3 84.09(9) yes
N2 Cd1 N4 146.83(11) yes
N2 Cd1 N5 105.37(11) yes
N3 Cd1 N4 93.78(9) yes
N3 Cd1 N5 114.48(10) yes
N4 Cd1 N5 105.57(11) yes
O5 Cd2 O21 21.2(7) yes
O5 Cd2 N6 82.25(12) yes
O5 Cd2 N7 77.37(10) yes
O5 Cd2 N8 156.36(11) yes
O5 Cd2 N9 93.63(10) yes
O5 Cd2 N10 85.81(11) yes
O21 Cd2 N6 85.3(8) yes
O21 Cd2 N7 98.5(7) yes
O21 Cd2 N8 160.7(8) yes
O21 Cd2 N9 74.4(7) yes
O21 Cd2 N10 82.2(8) yes
N6 Cd2 N7 74.40(12) yes
N6 Cd2 N8 77.55(10) yes
N6 Cd2 N9 72.91(11) yes
N6 Cd2 N10 167.50(10) yes
N7 Cd2 N8 85.42(10) yes
N7 Cd2 N9 146.97(12) yes
N7 Cd2 N10 106.58(12) yes
N8 Cd2 N9 92.07(10) yes
N8 Cd2 N10 114.90(10) yes
N9 Cd2 N10 104.32(11) yes
O1 Cl1 O2 108.36(18) yes
O1 Cl1 O3 108.8(3) yes
O1 Cl1 O4 110.8(2) yes
O1 Cl1 O17 41.2(7) yes
O1 Cl1 O18 133.2(10) yes
O1 Cl1 O19 58.5(10) yes
O2 Cl1 O3 108.0(3) yes
O2 Cl1 O4 108.1(3) yes
O2 Cl1 O17 104.0(7) yes
O2 Cl1 O18 116.6(10) yes
O2 Cl1 O19 135.3(10) yes
O3 Cl1 O4 112.6(3) yes
O3 Cl1 O17 71.7(7) yes
O3 Cl1 O18 45.6(9) yes
O3 Cl1 O19 116.7(10) yes
O4 Cl1 O17 143.8(7) yes
O4 Cl1 O18 67.6(8) yes
O4 Cl1 O19 54.0(10) yes
O17 Cl1 O18 111.9(12) yes
O17 Cl1 O19 91.1(12) yes
O18 Cl1 O19 95.1(12) yes
O5 Cl2 O6 109.0(3) yes
O5 Cl2 O7 108.9(3) yes
O5 Cl2 O8 109.5(3) yes
O5 Cl2 O20 64(2) yes
O5 Cl2 O21 37.6(13) yes
O5 Cl2 O22 170(3) yes
O6 Cl2 O7 108.6(3) yes
O6 Cl2 O8 109.1(3) yes
O6 Cl2 O20 122(3) yes
O6 Cl2 O21 82.5(13) yes
O6 Cl2 O22 70(3) yes
O7 Cl2 O8 111.7(4) yes
O7 Cl2 O20 128(3) yes
O7 Cl2 O21 93.8(14) yes
O7 Cl2 O22 80(3) yes
O8 Cl2 O20 45(2) yes
O8 Cl2 O21 145.6(13) yes
O8 Cl2 O22 63(3) yes
O20 Cl2 O21 101(3) yes
O20 Cl2 O22 108(3) yes
O21 Cl2 O22 148(3) yes
O9 Cl3 O10 110.19(19) yes
O9 Cl3 O11 108.9(2) yes
O9 Cl3 O12 109.4(2) yes
O10 Cl3 O11 108.9(2) yes
O10 Cl3 O12 109.23(18) yes
O11 Cl3 O12 110.3(2) yes
O13 Cl4 O14 108.6(2) yes
O13 Cl4 O15 108.6(2) yes
O13 Cl4 O16 110.3(3) yes
O14 Cl4 O15 111.27(19) yes
O14 Cl4 O16 109.0(3) yes
O15 Cl4 O16 109.0(3) yes
Cd1 O1 Cl1 132.86(18) yes
Cd1 O1 O17 75.6(9) yes
Cd1 O1 O19 160.1(11) yes
Cl1 O1 O17 68.1(10) yes
Cl1 O1 O19 67.0(11) yes
O17 O1 O19 118.7(13) yes
Cl1 O3 O17 53.1(7) yes
Cl1 O3 O18 62.5(10) yes
O17 O3 O18 110.1(12) yes
Cl1 O4 O18 55.1(7) yes
Cl1 O4 O19 71.8(11) yes
O18 O4 O19 98.4(14) yes
Cd2 O5 Cl2 131.15(18) yes
Cd2 O5 O20 167.5(19) yes
Cd2 O5 O21 76.2(17) yes
Cl2 O5 O20 57.4(19) yes
Cl2 O5 O21 58.9(18) yes
O20 O5 O21 115(3) yes
Cl2 O6 O22 53.3(19) yes
Cl2 O8 O20 70(3) yes
Cl2 O8 O22 59(3) yes
O20 O8 O22 129(4) yes
Cd1 O17 Cl1 138.2(11) yes
Cd1 O17 O1 80.4(9) yes
Cd1 O17 O3 158.8(9) yes
Cl1 O17 O1 70.7(10) yes
Cl1 O17 O3 55.2(6) yes
O1 O17 O3 120.2(13) yes
Cl1 O18 O3 71.9(10) yes
Cl1 O18 O4 57.3(8) yes
O3 O18 O4 128.4(14) yes
Cl1 O19 O1 54.5(9) yes
Cl1 O19 O4 54.3(11) yes
O1 O19 O4 107.2(18) yes
Cl2 O20 O5 58.2(19) yes
Cl2 O20 O8 65(3) yes
O5 O20 O8 123(4) yes
Cd2 O21 Cl2 156(2) yes
Cd2 O21 O5 82.6(17) yes
Cl2 O21 O5 83(2) yes
Cl2 O22 O6 56(3) yes
Cl2 O22 O8 58(3) yes
O6 O22 O8 97(4) yes
Cd1 N1 C1 107.4(3) yes
Cd1 N1 C11 108.2(2) yes
Cd1 N1 C21 107.0(3) yes
C1 N1 C11 113.0(3) yes
C1 N1 C21 110.8(3) yes
C11 N1 C21 110.2(3) yes
Cd1 N2 C2 113.9(3) yes
Cd1 N2 C9 126.7(3) yes
C2 N2 C9 119.4(3) yes
Cd1 N3 C12 113.14(18) yes
Cd1 N3 C19 127.9(3) yes
C12 N3 C19 118.8(3) yes
Cd1 N4 C22 114.3(2) yes
Cd1 N4 C29 127.1(3) yes
C22 N4 C29 118.6(3) yes
Cd1 N5 C31 161.0(3) yes
Cd2 N6 C33 108.3(3) yes
Cd2 N6 C43 107.8(3) yes
Cd2 N6 C53 106.6(3) yes
C33 N6 C43 112.8(4) yes
C33 N6 C53 111.7(3) yes
C43 N6 C53 109.3(3) yes
Cd2 N7 C34 113.6(3) yes
Cd2 N7 C41 127.6(3) yes
C34 N7 C41 118.8(4) yes
Cd2 N8 C44 113.01(19) yes
Cd2 N8 C51 127.5(3) yes
C44 N8 C51 119.3(3) yes
Cd2 N9 C54 113.1(3) yes
Cd2 N9 C61 127.6(3) yes
C54 N9 C61 119.3(3) yes
Cd2 N10 C63 161.7(3) yes
N1 C1 C2 114.2(3) yes
N2 C2 C1 118.7(3) yes
N2 C2 C3 122.4(4) yes
C1 C2 C3 118.8(4) yes
C2 C3 C4 119.4(4) yes
C3 C4 C10 120.2(4) yes
C6 C5 C10 120.2(4) yes
C5 C6 C7 120.7(5) yes
C6 C7 C8 120.1(5) yes
C7 C8 C9 120.9(4) yes
N2 C9 C8 119.8(3) yes
N2 C9 C10 120.9(4) yes
C8 C9 C10 119.3(4) yes
C4 C10 C5 123.7(4) yes
C4 C10 C9 117.5(4) yes
C5 C10 C9 118.8(4) yes
N1 C11 C12 118.0(4) yes
N3 C12 C11 121.1(3) yes
N3 C12 C13 122.4(3) yes
C11 C12 C13 116.4(4) yes
C12 C13 C14 119.6(4) yes
C13 C14 C20 120.0(4) yes
C16 C15 C20 121.0(4) yes
C15 C16 C17 120.0(4) yes
C16 C17 C18 120.4(4) yes
C17 C18 C19 120.3(3) yes
N3 C19 C18 119.1(3) yes
N3 C19 C20 121.3(4) yes
C18 C19 C20 119.7(3) yes
C14 C20 C15 123.4(3) yes
C14 C20 C19 117.9(3) yes
C15 C20 C19 118.7(4) yes
N1 C21 C22 112.3(3) yes
N4 C22 C21 117.8(3) yes
N4 C22 C23 123.0(3) yes
C21 C22 C23 119.1(3) yes
C22 C23 C24 119.0(4) yes
C23 C24 C30 120.5(4) yes
C26 C25 C30 121.3(4) yes
C25 C26 C27 120.1(4) yes
C26 C27 C28 120.9(4) yes
C27 C28 C29 119.9(4) yes
N4 C29 C28 119.3(3) yes
N4 C29 C30 121.4(3) yes
C28 C29 C30 119.3(3) yes
C24 C30 C25 123.9(4) yes
C24 C30 C29 117.6(3) yes
C25 C30 C29 118.5(4) yes
N5 C31 C32 178.9(4) yes
N6 C33 C34 115.3(4) yes
N7 C34 C33 119.1(4) yes
N7 C34 C35 122.4(5) yes
C33 C34 C35 118.3(5) yes
C34 C35 C36 119.0(5) yes
C35 C36 C42 120.9(5) yes
C38 C37 C42 120.8(5) yes
C37 C38 C39 120.2(6) yes
C38 C39 C40 120.3(5) yes
C39 C40 C41 120.9(4) yes
N7 C41 C40 119.5(4) yes
N7 C41 C42 121.7(4) yes
C40 C41 C42 118.8(4) yes
C36 C42 C37 123.9(5) yes
C36 C42 C41 117.2(5) yes
C37 C42 C41 118.9(5) yes
N6 C43 C44 117.7(4) yes
N8 C44 C43 120.9(3) yes
N8 C44 C45 122.3(3) yes
C43 C44 C45 116.7(4) yes
C44 C45 C46 119.7(4) yes
C45 C46 C52 119.8(4) yes
C48 C47 C52 121.4(4) yes
C47 C48 C49 119.6(4) yes
C48 C49 C50 120.7(4) yes
C49 C50 C51 120.3(3) yes
N8 C51 C50 119.6(3) yes
N8 C51 C52 121.0(4) yes
C50 C51 C52 119.4(3) yes
C46 C52 C47 123.6(3) yes
C46 C52 C51 117.9(3) yes
C47 C52 C51 118.5(4) yes
N6 C53 C54 112.1(3) yes
N9 C54 C53 118.4(4) yes
N9 C54 C55 122.6(4) yes
C53 C54 C55 119.0(4) yes
C54 C55 C56 119.4(5) yes
C55 C56 C62 119.9(4) yes
C58 C57 C62 121.3(4) yes
C57 C58 C59 119.8(4) yes
C58 C59 C60 120.3(4) yes
C59 C60 C61 120.7(4) yes
N9 C61 C60 120.0(3) yes
N9 C61 C62 120.9(4) yes
C60 C61 C62 119.1(4) yes
C56 C62 C57 123.3(4) yes
C56 C62 C61 117.9(4) yes
C57 C62 C61 118.9(4) yes
N10 C63 C64 178.1(4) yes
N11 C65 C66 178.5(6) yes
N12 C67 C68 179.3(6) yes
N1 C1 H1A 108.691 no
N1 C1 H1B 108.706 no
C2 C1 H1A 108.697 no
C2 C1 H1B 108.705 no
H1A C1 H1B 107.621 no
C2 C3 H3 120.290 no
C4 C3 H3 120.286 no
C3 C4 H4 119.904 no
C10 C4 H4 119.903 no
C6 C5 H5 119.892 no
C10 C5 H5 119.888 no
C5 C6 H6 119.650 no
C7 C6 H6 119.659 no
C6 C7 H7 119.940 no
C8 C7 H7 119.920 no
C7 C8 H8 119.572 no
C9 C8 H8 119.564 no
N1 C11 H11A 107.799 no
N1 C11 H11B 107.805 no
C12 C11 H11A 107.795 no
C12 C11 H11B 107.801 no
H11A C11 H11B 107.145 no
C12 C13 H13 120.195 no
C14 C13 H13 120.202 no
C13 C14 H14 120.013 no
C20 C14 H14 119.998 no
C16 C15 H15 119.503 no
C20 C15 H15 119.508 no
C15 C16 H16 120.027 no
C17 C16 H16 120.002 no
C16 C17 H17 119.808 no
C18 C17 H17 119.816 no
C17 C18 H18 119.842 no
C19 C18 H18 119.847 no
N1 C21 H21A 109.160 no
N1 C21 H21B 109.151 no
C22 C21 H21A 109.155 no
C22 C21 H21B 109.153 no
H21A C21 H21B 107.871 no
C22 C23 H23 120.524 no
C24 C23 H23 120.517 no
C23 C24 H24 119.770 no
C30 C24 H24 119.771 no
C26 C25 H25 119.333 no
C30 C25 H25 119.340 no
C25 C26 H26 119.972 no
C27 C26 H26 119.967 no
C26 C27 H27 119.574 no
C28 C27 H27 119.566 no
C27 C28 H28 120.060 no
C29 C28 H28 120.043 no
C31 C32 H32A 109.468 no
C31 C32 H32B 109.461 no
C31 C32 H32C 109.469 no
H32A C32 H32B 109.479 no
H32A C32 H32C 109.477 no
H32B C32 H32C 109.473 no
N6 C33 H33A 108.440 no
N6 C33 H33B 108.437 no
C34 C33 H33A 108.436 no
C34 C33 H33B 108.450 no
H33A C33 H33B 107.476 no
C34 C35 H35 120.512 no
C36 C35 H35 120.499 no
C35 C36 H36 119.560 no
C42 C36 H36 119.574 no
C38 C37 H37 119.623 no
C42 C37 H37 119.616 no
C37 C38 H38 119.881 no
C39 C38 H38 119.908 no
C38 C39 H39 119.851 no
C40 C39 H39 119.856 no
C39 C40 H40 119.527 no
C41 C40 H40 119.523 no
N6 C43 H43A 107.866 no
N6 C43 H43B 107.874 no
C44 C43 H43A 107.874 no
C44 C43 H43B 107.881 no
H43A C43 H43B 107.177 no
C44 C45 H45 120.167 no
C46 C45 H45 120.176 no
C45 C46 H46 120.076 no
C52 C46 H46 120.076 no
C48 C47 H47 119.288 no
C52 C47 H47 119.282 no
C47 C48 H48 120.191 no
C49 C48 H48 120.201 no
C48 C49 H49 119.647 no
C50 C49 H49 119.651 no
C49 C50 H50 119.830 no
C51 C50 H50 119.832 no
N6 C53 H53A 109.187 no
N6 C53 H53B 109.195 no
C54 C53 H53A 109.194 no
C54 C53 H53B 109.200 no
H53A C53 H53B 107.905 no
C54 C55 H55 120.315 no
C56 C55 H55 120.325 no
C55 C56 H56 120.017 no
C62 C56 H56 120.036 no
C58 C57 H57 119.372 no
C62 C57 H57 119.366 no
C57 C58 H58 120.121 no
C59 C58 H58 120.109 no
C58 C59 H59 119.842 no
C60 C59 H59 119.853 no
C59 C60 H60 119.671 no
C61 C60 H60 119.673 no
C63 C64 H64A 109.482 no
C63 C64 H64B 109.463 no
C63 C64 H64C 109.463 no
H64A C64 H64B 109.477 no
H64A C64 H64C 109.477 no
H64B C64 H64C 109.465 no
C65 C66 H66A 109.470 no
C65 C66 H66B 109.470 no
C65 C66 H66C 109.467 no
H66A C66 H66B 109.476 no
H66A C66 H66C 109.479 no
H66B C66 H66C 109.466 no
C67 C68 H68A 109.473 no
C67 C68 H68B 109.468 no
C67 C68 H68C 109.467 no
H68A C68 H68B 109.481 no
H68A C68 H68C 109.475 no
H68B C68 H68C 109.464 no

loop_
_geom_bond_atom_site_label_1
_geom_bond_atom_site_label_2
_geom_bond_distance
_geom_bond_publ_flag
Cd1 O1 2.433(3) yes
Cd1 O17 2.390(15) yes
Cd1 N1 2.337(4) yes
Cd1 N2 2.356(3) yes
Cd1 N3 2.323(3) yes
Cd1 N4 2.350(3) yes
Cd1 N5 2.246(4) yes
Cd2 O5 2.446(3) yes
Cd2 O21 2.40(3) yes
Cd2 N6 2.324(4) yes
Cd2 N7 2.381(3) yes
Cd2 N8 2.316(3) yes
Cd2 N9 2.373(3) yes
Cd2 N10 2.229(4) yes
Cl1 O1 1.436(4) yes
Cl1 O2 1.458(4) yes
Cl1 O3 1.449(4) yes
Cl1 O4 1.388(4) yes
Cl1 O17 1.411(18) yes
Cl1 O18 1.352(17) yes
Cl1 O19 1.62(3) yes
Cl2 O5 1.456(4) yes
Cl2 O6 1.461(5) yes
Cl2 O7 1.383(6) yes
Cl2 O8 1.386(4) yes
Cl2 O20 1.44(5) yes
Cl2 O21 1.25(3) yes
Cl2 O22 1.41(6) yes
Cl3 O9 1.430(3) yes
Cl3 O10 1.431(3) yes
Cl3 O11 1.427(5) yes
Cl3 O12 1.430(3) yes
Cl4 O13 1.422(4) yes
Cl4 O14 1.441(4) yes
Cl4 O15 1.428(4) yes
Cl4 O16 1.414(5) yes
O1 O17 1.003(17) yes
O1 O19 1.50(3) yes
O3 O17 1.675(16) yes
O3 O18 1.089(19) yes
O4 O18 1.52(2) yes
O4 O19 1.38(3) yes
O5 O20 1.54(5) yes
O5 O21 0.89(3) yes
O6 O22 1.65(7) yes
O8 O20 1.09(6) yes
O8 O22 1.45(6) yes
N1 C1 1.466(5) yes
N1 C11 1.481(5) yes
N1 C21 1.478(4) yes
N2 C2 1.313(6) yes
N2 C9 1.387(5) yes
N3 C12 1.319(5) yes
N3 C19 1.390(4) yes
N4 C22 1.326(5) yes
N4 C29 1.380(4) yes
N5 C31 1.129(6) yes
N6 C33 1.482(6) yes
N6 C43 1.486(6) yes
N6 C53 1.478(5) yes
N7 C34 1.312(6) yes
N7 C41 1.388(6) yes
N8 C44 1.315(5) yes
N8 C51 1.383(4) yes
N9 C54 1.321(5) yes
N9 C61 1.373(5) yes
N10 C63 1.133(6) yes
N11 C65 1.129(9) yes
N12 C67 1.120(8) yes
C1 C2 1.512(6) yes
C2 C3 1.411(5) yes
C3 C4 1.357(7) yes
C4 C10 1.413(7) yes
C5 C6 1.362(7) yes
C5 C10 1.422(7) yes
C6 C7 1.407(6) yes
C7 C8 1.363(6) yes
C8 C9 1.404(6) yes
C9 C10 1.415(5) yes
C11 C12 1.510(5) yes
C12 C13 1.416(5) yes
C13 C14 1.349(5) yes
C14 C20 1.414(6) yes
C15 C16 1.365(7) yes
C15 C20 1.415(5) yes
C16 C17 1.405(5) yes
C17 C18 1.374(5) yes
C18 C19 1.405(6) yes
C19 C20 1.407(5) yes
C21 C22 1.509(5) yes
C22 C23 1.414(5) yes
C23 C24 1.357(6) yes
C24 C30 1.408(6) yes
C25 C26 1.358(7) yes
C25 C30 1.405(6) yes
C26 C27 1.399(6) yes
C27 C28 1.372(5) yes
C28 C29 1.408(5) yes
C29 C30 1.423(5) yes
C31 C32 1.444(8) yes
C33 C34 1.506(7) yes
C34 C35 1.421(6) yes
C35 C36 1.356(8) yes
C36 C42 1.398(8) yes
C37 C38 1.357(9) yes
C37 C42 1.414(8) yes
C38 C39 1.399(8) yes
C39 C40 1.369(7) yes
C40 C41 1.398(7) yes
C41 C42 1.414(6) yes
C43 C44 1.504(5) yes
C44 C45 1.423(5) yes
C45 C46 1.348(5) yes
C46 C52 1.417(6) yes
C47 C48 1.364(7) yes
C47 C52 1.408(5) yes
C48 C49 1.405(5) yes
C49 C50 1.370(5) yes
C50 C51 1.406(6) yes
C51 C52 1.417(5) yes
C53 C54 1.504(6) yes
C54 C55 1.409(6) yes
C55 C56 1.351(8) yes
C56 C62 1.414(7) yes
C57 C58 1.363(7) yes
C57 C62 1.413(7) yes
C58 C59 1.412(6) yes
C59 C60 1.376(6) yes
C60 C61 1.407(6) yes
C61 C62 1.417(6) yes
C63 C64 1.456(7) yes
C65 C66 1.435(9) yes
C67 C68 1.435(9) yes
C1 H1A 0.990 no
C1 H1B 0.990 no
C3 H3 0.950 no
C4 H4 0.950 no
C5 H5 0.950 no
C6 H6 0.950 no
C7 H7 0.950 no
C8 H8 0.950 no
C11 H11A 0.990 no
C11 H11B 0.990 no
C13 H13 0.950 no
C14 H14 0.950 no
C15 H15 0.950 no
C16 H16 0.950 no
C17 H17 0.950 no
C18 H18 0.950 no
C21 H21A 0.990 no
C21 H21B 0.990 no
C23 H23 0.950 no
C24 H24 0.950 no
C25 H25 0.950 no
C26 H26 0.950 no
C27 H27 0.950 no
C28 H28 0.950 no
C32 H32A 0.980 no
C32 H32B 0.980 no
C32 H32C 0.980 no
C33 H33A 0.990 no
C33 H33B 0.990 no
C35 H35 0.950 no
C36 H36 0.950 no
C37 H37 0.950 no
C38 H38 0.950 no
C39 H39 0.950 no
C40 H40 0.950 no
C43 H43A 0.990 no
C43 H43B 0.990 no
C45 H45 0.950 no
C46 H46 0.950 no
C47 H47 0.950 no
C48 H48 0.950 no
C49 H49 0.950 no
C50 H50 0.950 no
C53 H53A 0.990 no
C53 H53B 0.990 no
C55 H55 0.950 no
C56 H56 0.950 no
C57 H57 0.950 no
C58 H58 0.950 no
C59 H59 0.950 no
C60 H60 0.950 no
C64 H64A 0.980 no
C64 H64B 0.980 no
C64 H64C 0.980 no
C66 H66A 0.980 no
C66 H66B 0.980 no
C66 H66C 0.980 no
C68 H68A 0.980 no
C68 H68B 0.980 no
C68 H68C 0.980 no

loop_
_geom_contact_atom_site_label_1
_geom_contact_atom_site_label_2
_geom_contact_distance
_geom_contact_publ_flag
_geom_contact_site_symmetry_2
Cd1 C8 3.557(4) no .
Cd1 C18 3.552(3) no .
Cd1 C28 3.546(4) no .
Cd2 C40 3.592(5) no .
Cd2 C50 3.544(3) no .
Cd2 C60 3.584(4) no .
O1 C1 3.538(6) no .
O1 C21 3.180(6) no .
O1 C22 3.352(5) no .
O2 N5 3.102(4) no .
O2 C31 2.959(5) no .
O2 C32 3.365(7) no .
O5 C33 3.178(7) no .
O5 C34 3.353(6) no .
O5 C53 3.276(6) no .
O6 C53 3.493(7) no .
O6 C54 3.498(7) no .
O7 N10 3.095(6) no .
O7 C63 3.011(6) no .
O7 C64 3.469(7) no .
O17 C1 2.93(2) no .
O17 C2 3.083(18) no .
O17 C21 3.295(19) no .
O21 C33 3.59(4) no .
O21 C53 3.04(4) no .
O21 C54 3.19(4) no .
N2 C4 2.783(5) no .
N2 C11 3.530(6) no .
N2 C12 3.521(5) no .
N3 C14 2.790(5) no .
N4 C11 3.379(5) no .
N4 C24 2.794(5) no .
N5 C8 3.406(5) no .
N5 C18 3.579(5) no .
N5 C28 3.391(5) no .
N7 C36 2.783(6) no .
N7 C43 3.592(6) no .
N7 C44 3.576(5) no .
N8 C46 2.793(5) no .
N9 C43 3.308(6) no .
N9 C56 2.784(6) no .
N10 C40 3.476(5) no .
N10 C50 3.580(5) no .
N10 C60 3.453(5) no .
C1 C12 3.471(5) no .
C2 C10 2.760(6) no .
C2 C11 3.209(6) no .
C3 C9 2.750(6) no .
C5 C8 2.787(6) no .
C6 C9 2.789(7) no .
C7 C10 2.796(7) no .
C11 C22 3.064(5) no .
C12 C20 2.756(4) no .
C13 C19 2.748(6) no .
C15 C18 2.781(5) no .
C16 C19 2.793(5) no .
C17 C20 2.795(6) no .
C22 C30 2.756(5) no .
C23 C29 2.757(6) no .
C25 C28 2.783(6) no .
C26 C29 2.791(5) no .
C27 C30 2.790(6) no .
C33 C44 3.457(5) no .
C34 C40 3.595(7) no .
C34 C42 2.763(7) no .
C34 C43 3.276(6) no .
C35 C41 2.742(7) no .
C37 C40 2.773(7) no .
C38 C41 2.793(8) no .
C39 C42 2.784(8) no .
C43 C54 3.012(6) no .
C44 C52 2.758(5) no .
C45 C51 2.752(6) no .
C47 C50 2.779(5) no .
C48 C51 2.798(5) no .
C49 C52 2.793(6) no .
C54 C62 2.747(6) no .
C55 C61 2.751(6) no .
C57 C60 2.783(6) no .
C58 C61 2.806(6) no .
C59 C62 2.798(7) no .
O1 O6 3.581(6) no 1_655
O2 N10 3.563(5) no .
O2 C39 3.499(7) no .
O2 C40 3.568(7) no .
O2 C63 3.115(5) no .
O2 C64 3.148(6) no .
O3 O6 3.499(7) no 1_655
O3 C3 3.203(6) no 2_677
O3 C4 3.234(6) no 2_677
O3 C64 3.419(7) no .
O4 O6 3.432(7) no 1_655
O4 C39 3.483(8) no .
O4 C53 3.007(5) no 1_655
O4 C54 3.599(5) no 1_655
O4 C55 3.516(6) no 1_655
O5 C32 3.523(7) no .
O6 O1 3.581(6) no 1_455
O6 O3 3.499(7) no 1_455
O6 O4 3.432(7) no 1_455
O6 O18 3.23(3) no 1_455
O6 O19 2.78(3) no 1_455
O6 C21 3.532(6) no 1_455
O7 C5 3.549(7) no 2_577
O7 C7 3.150(8) no .
O8 C21 3.223(6) no 1_455
O8 C22 3.446(5) no 1_455
O8 C23 3.134(5) no 1_455
O8 C32 3.572(7) no .
O9 C27 3.526(6) no .
O9 C31 3.251(5) no .
O9 C32 3.253(6) no .
O9 C33 3.551(7) no 2_576
O10 N5 3.439(4) no .
O10 C17 3.482(6) no .
O10 C18 3.560(6) no .
O10 C23 3.410(5) no 1_455
O10 C24 3.521(5) no 1_455
O10 C31 3.186(5) no .
O10 C32 3.423(5) no .
O11 C17 3.413(5) no .
O11 C18 3.348(5) no .
O11 C27 3.396(5) no .
O11 C28 3.407(5) no .
O11 C45 3.420(6) no 1_565
O11 C46 3.349(6) no 1_565
O11 C68 3.543(7) no 1_564
O12 C24 3.453(5) no 1_455
O12 C43 3.258(6) no 2_576
O12 C45 3.262(5) no 2_576
O12 C68 3.204(7) no 2_577
O13 C11 3.279(6) no 2_677
O13 C12 3.575(5) no 2_677
O13 C13 3.210(5) no 2_677
O13 C56 3.423(6) no 1_655
O13 C66 3.228(7) no 2_667
O14 C59 3.484(6) no .
O14 C63 3.545(5) no .
O14 C64 3.253(6) no .
O15 N10 3.433(5) no .
O15 C49 3.452(6) no .
O15 C50 3.502(6) no .
O15 C63 3.130(5) no .
O15 C64 3.333(5) no .
O16 C13 3.443(6) no 1_545
O16 C14 3.362(7) no 1_545
O16 C49 3.358(5) no .
O16 C50 3.414(5) no .
O16 C59 3.469(6) no .
O16 C66 3.458(7) no .
O18 O6 3.23(3) no 1_655
O18 C4 3.58(2) no 2_677
O18 C53 3.476(18) no 1_655
O18 C54 3.404(17) no 1_655
O18 C55 2.918(17) no 1_655
O19 O6 2.78(3) no 1_655
O19 C36 3.46(3) no 2_676
O19 C37 3.38(3) no 2_676
O19 C53 3.59(3) no 1_655
O20 C32 3.07(6) no .
O20 C35 3.13(6) no 2_576
O20 C36 3.23(6) no 2_576
O22 C7 3.48(7) no .
O22 C21 2.77(6) no 1_455
N3 C47 3.594(5) no 1_565
N5 O10 3.439(4) no .
N10 O2 3.563(5) no .
N10 O15 3.433(5) no .
N11 C11 3.436(7) no 2_677
N11 C16 3.586(8) no 2_577
N11 C17 3.383(7) no 2_577
N12 C43 3.415(7) no 2_567
N12 C49 3.421(7) no 2_667
C3 O3 3.203(6) no 2_677
C4 O3 3.234(6) no 2_677
C4 O18 3.58(2) no 2_677
C4 C56 3.453(7) no 2_577
C4 C62 3.502(5) no 2_577
C5 O7 3.549(7) no 2_577
C6 C59 3.485(6) no 2_577
C7 O7 3.150(8) no .
C7 O22 3.48(7) no .
C9 C57 3.564(6) no 2_577
C9 C64 3.595(6) no .
C10 C57 3.509(6) no 2_577
C10 C62 3.542(6) no 2_577
C11 O13 3.279(6) no 2_677
C11 N11 3.436(7) no 2_677
C12 O13 3.575(5) no 2_677
C12 C47 3.504(5) no 1_565
C13 O13 3.210(5) no 2_677
C13 O16 3.443(6) no 1_565
C13 C48 3.554(5) no 1_565
C14 O16 3.362(7) no 1_565
C16 N11 3.586(8) no 2_577
C16 C45 3.560(5) no 1_565
C16 C65 3.460(7) no 2_577
C17 O10 3.482(6) no .
C17 O11 3.413(5) no .
C17 N11 3.383(7) no 2_577
C18 O10 3.560(6) no .
C18 O11 3.348(5) no .
C18 C46 3.522(5) no 1_565
C19 C46 3.466(5) no 1_565
C19 C52 3.577(5) no 1_565
C20 C52 3.515(5) no 1_565
C21 O6 3.532(6) no 1_655
C21 O8 3.223(6) no 1_655
C21 O22 2.77(6) no 1_655
C22 O8 3.446(5) no 1_655
C23 O8 3.134(5) no 1_655
C23 O10 3.410(5) no 1_655
C24 O10 3.521(5) no 1_655
C24 O12 3.453(5) no 1_655
C24 C35 3.508(6) no 2_676
C24 C36 3.463(6) no 2_676
C25 C41 3.588(6) no 2_676
C25 C52 3.580(5) no 2_676
C27 O9 3.526(6) no .
C27 O11 3.396(5) no .
C27 C38 3.531(7) no 2_676
C28 O11 3.407(5) no .
C28 C37 3.538(6) no 2_676
C29 C37 3.580(6) no 2_676
C30 C36 3.511(5) no 2_676
C30 C42 3.526(6) no 2_676
C31 O9 3.251(5) no .
C31 O10 3.186(5) no .
C32 O5 3.523(7) no .
C32 O8 3.572(7) no .
C32 O9 3.253(6) no .
C32 O10 3.423(5) no .
C32 O20 3.07(6) no .
C33 O9 3.551(7) no 2_576
C35 O20 3.13(6) no 2_576
C35 C24 3.508(6) no 2_676
C36 O19 3.46(3) no 2_676
C36 O20 3.23(6) no 2_576
C36 C24 3.463(6) no 2_676
C36 C30 3.511(5) no 2_676
C37 O19 3.38(3) no 2_676
C37 C28 3.538(6) no 2_676
C37 C29 3.580(6) no 2_676
C38 C27 3.531(7) no 2_676
C38 C38 3.475(8) no 2_676
C39 O2 3.499(7) no .
C39 O4 3.483(8) no .
C40 O2 3.568(7) no .
C41 C25 3.588(6) no 2_676
C42 C30 3.526(6) no 2_676
C43 O12 3.258(6) no 2_576
C43 N12 3.415(7) no 2_567
C45 O11 3.420(6) no 1_545
C45 O12 3.262(5) no 2_576
C45 C16 3.560(5) no 1_545
C46 O11 3.349(6) no 1_545
C46 C18 3.522(5) no 1_545
C46 C19 3.466(5) no 1_545
C47 N3 3.594(5) no 1_545
C47 C12 3.504(5) no 1_545
C48 C13 3.554(5) no 1_545
C48 C67 3.507(7) no 2_667
C49 O15 3.452(6) no .
C49 O16 3.358(5) no .
C49 N12 3.421(7) no 2_667
C50 O15 3.502(6) no .
C50 O16 3.414(5) no .
C52 C19 3.577(5) no 1_545
C52 C20 3.515(5) no 1_545
C52 C25 3.580(5) no 2_676
C53 O4 3.007(5) no 1_455
C53 O18 3.476(18) no 1_455
C53 O19 3.59(3) no 1_455
C54 O4 3.599(5) no 1_455
C54 O18 3.404(17) no 1_455
C55 O4 3.516(6) no 1_455
C55 O18 2.918(17) no 1_455
C56 O13 3.423(6) no 1_455
C56 C4 3.453(7) no 2_577
C57 C9 3.564(6) no 2_577
C57 C10 3.509(6) no 2_577
C59 O14 3.484(6) no .
C59 O16 3.469(6) no .
C59 C6 3.485(6) no 2_577
C62 C4 3.502(5) no 2_577
C62 C10 3.542(6) no 2_577
C63 O2 3.115(5) no .
C63 O14 3.545(5) no .
C63 O15 3.130(5) no .
C64 O2 3.148(6) no .
C64 O3 3.419(7) no .
C64 O14 3.253(6) no .
C64 O15 3.333(5) no .
C64 C9 3.595(6) no .
C65 C16 3.460(7) no 2_577
C66 O13 3.228(7) no 2_667
C66 O16 3.458(7) no .
C67 C48 3.507(7) no 2_667
C68 O11 3.543(7) no 1_546
C68 O12 3.204(7) no 2_577
Cd1 H1B 3.3986 no .
Cd1 H8 3.0127 no .
Cd1 H18 3.0193 no .
Cd1 H21A 3.3434 no .
Cd1 H28 3.0079 no .
Cd2 H40 3.0428 no .
Cd2 H33A 3.4606 no .
Cd2 H60 3.0466 no .
Cd2 H50 3.0175 no .
Cd2 H53B 3.3038 no .
Cl1 H1B 3.5863 no .
Cl2 H53B 3.2876 no .
O1 H1B 3.0987 no .
O1 H21A 2.6766 no .
O2 H32B 2.8095 no .
O3 H1B 2.8859 no .
O5 H33A 2.7682 no .
O5 H53B 2.7260 no .
O6 H53B 2.7228 no .
O7 H64B 2.9537 no .
O17 H1B 2.4860 no .
O17 H21A 2.7961 no .
O19 H21A 2.9679 no .
O20 H33A 3.3353 no .
O20 H53B 3.5608 no .
O21 H33A 3.2273 no .
O21 H53B 2.5321 no .
N2 H1A 3.1884 no .
N2 H1B 2.8807 no .
N2 H3 3.2324 no .
N2 H8 2.5893 no .
N3 H8 3.5794 no .
N3 H11A 2.9955 no .
N3 H11B 3.1591 no .
N3 H13 3.2410 no .
N3 H18 2.5829 no .
N4 H11A 3.2220 no .
N4 H21A 2.8548 no .
N4 H21B 3.2021 no .
N4 H23 3.2531 no .
N4 H28 2.5875 no .
N5 H8 2.5628 no .
N5 H18 2.6597 no .
N5 H28 2.5515 no .
N5 H32A 3.0382 no .
N5 H32B 3.0401 no .
N5 H32C 3.0488 no .
N7 H35 3.2413 no .
N7 H40 2.5771 no .
N7 H33A 2.9008 no .
N7 H33B 3.1743 no .
N8 H43A 3.1604 no .
N8 H43B 2.9684 no .
N8 H45 3.2417 no .
N8 H50 2.5900 no .
N9 H55 3.2396 no .
N9 H60 2.5879 no .
N9 H43B 3.0974 no .
N9 H53A 3.1972 no .
N9 H53B 2.8584 no .
N10 H40 2.6168 no .
N10 H60 2.6295 no .
N10 H50 2.6642 no .
N10 H64A 3.0509 no .
N10 H64B 3.0548 no .
N10 H64C 3.0690 no .
N11 H66A 3.0271 no .
N11 H66B 3.0338 no .
N11 H66C 3.0431 no .
N12 H68A 3.0219 no .
N12 H68B 3.0275 no .
N12 H68C 3.0285 no .
C1 H3 2.6677 no .
C1 H11A 3.1695 no .
C1 H11B 2.4203 no .
C1 H21A 2.4802 no .
C1 H21B 2.7676 no .
C2 H4 3.2521 no .
C2 H11B 3.1357 no .
C3 H1A 2.5928 no .
C3 H1B 2.9185 no .
C4 H5 2.7016 no .
C5 H4 2.6986 no .
C5 H7 3.2583 no .
C6 H8 3.2581 no .
C7 H5 3.2644 no .
C8 H6 3.2521 no .
C8 H18 3.3742 no .
C9 H4 3.2820 no .
C9 H5 3.3010 no .
C9 H7 3.2637 no .
C10 H3 3.2632 no .
C10 H6 3.2726 no .
C10 H8 3.2897 no .
C11 H1A 2.5221 no .
C11 H1B 3.2664 no .
C11 H13 2.6194 no .
C11 H21A 3.2658 no .
C11 H21B 2.5260 no .
C12 H14 3.2537 no .
C13 H11A 2.7631 no .
C13 H11B 2.6043 no .
C14 H15 2.6858 no .
C15 H14 2.6932 no .
C15 H17 3.2515 no .
C16 H18 3.2685 no .
C17 H15 3.2557 no .
C18 H8 3.0925 no .
C18 H16 3.2649 no .
C19 H14 3.2793 no .
C19 H15 3.2848 no .
C19 H17 3.2678 no .
C20 H13 3.2569 no .
C20 H16 3.2772 no .
C20 H18 3.2883 no .
C21 H1A 2.8010 no .
C21 H1B 2.4371 no .
C21 H11A 2.3447 no .
C21 H11B 2.9607 no .
C21 H23 2.6798 no .
C22 H11A 2.6881 no .
C22 H24 3.2512 no .
C23 H11A 3.4250 no .
C23 H21A 2.9506 no .
C23 H21B 2.5954 no .
C24 H25 2.6781 no .
C25 H24 2.6856 no .
C25 H27 3.2402 no .
C26 H28 3.2666 no .
C27 H25 3.2447 no .
C28 H26 3.2624 no .
C29 H24 3.2854 no .
C29 H25 3.2893 no .
C29 H27 3.2637 no .
C30 H23 3.2629 no .
C30 H26 3.2661 no .
C30 H28 3.3032 no .
C31 H8 3.0717 no .
C31 H18 3.4033 no .
C31 H28 3.1502 no .
C33 H35 2.6679 no .
C33 H43A 2.4390 no .
C33 H43B 3.1974 no .
C33 H53A 2.7692 no .
C33 H53B 2.5278 no .
C34 H36 3.2555 no .
C34 H43A 3.2365 no .
C35 H33A 2.8804 no .
C35 H33B 2.5968 no .
C36 H37 2.6843 no .
C37 H36 2.6785 no .
C37 H39 3.2426 no .
C38 H40 3.2566 no .
C39 H37 3.2472 no .
C40 H38 3.2544 no .
C40 H50 3.4980 no .
C41 H36 3.2652 no .
C41 H37 3.2941 no .
C41 H39 3.2631 no .
C42 H35 3.2567 no .
C42 H38 3.2672 no .
C42 H40 3.2801 no .
C43 H33A 3.2667 no .
C43 H33B 2.5125 no .
C43 H45 2.6285 no .
C43 H53A 2.5331 no .
C43 H53B 3.2662 no .
C44 H46 3.2608 no .
C45 H43A 2.5937 no .
C45 H43B 2.7895 no .
C46 H47 2.6805 no .
C47 H46 2.6958 no .
C47 H49 3.2473 no .
C48 H50 3.2690 no .
C49 H47 3.2512 no .
C50 H40 3.2366 no .
C50 H48 3.2661 no .
C51 H46 3.2913 no .
C51 H47 3.2864 no .
C51 H49 3.2651 no .
C52 H45 3.2574 no .
C52 H48 3.2756 no .
C52 H50 3.2952 no .
C53 H55 2.6634 no .
C53 H33A 2.4500 no .
C53 H33B 2.8515 no .
C53 H43A 2.9401 no .
C53 H43B 2.3351 no .
C54 H56 3.2461 no .
C54 H43B 2.6022 no .
C55 H43B 3.3245 no .
C55 H53A 2.5810 no .
C55 H53B 2.9499 no .
C56 H57 2.6782 no .
C57 H56 2.6888 no .
C57 H59 3.2546 no .
C58 H60 3.2752 no .
C59 H57 3.2590 no .
C60 H58 3.2728 no .
C61 H56 3.2886 no .
C61 H57 3.2935 no .
C61 H59 3.2742 no .
C62 H55 3.2584 no .
C62 H58 3.2774 no .
C62 H60 3.2922 no .
C63 H40 3.2933 no .
C63 H60 3.0197 no .
C63 H50 3.3809 no .
H1A H3 2.4141 no .
H1A H11A 3.1604 no .
H1A H11B 2.1129 no .
H1A H21A 2.9575 no .
H1A H21B 2.7958 no .
H1B H3 3.0018 no .
H1B H11B 3.3014 no .
H1B H21A 2.0922 no .
H1B H21B 2.8371 no .
H55 H56 2.3058 no .
H55 H43B 3.5301 no .
H55 H53A 2.4010 no .
H55 H53B 3.0393 no .
H3 H4 2.3095 no .
H4 H5 2.5565 no .
H5 H6 2.3053 no .
H6 H7 2.3514 no .
H7 H8 2.3052 no .
H8 H18 2.5583 no .
H35 H36 2.3073 no .
H35 H33A 2.9503 no .
H35 H33B 2.4312 no .
H36 H37 2.5333 no .
H11A H13 2.7500 no .
H11A H21A 3.3088 no .
H11A H21B 2.2232 no .
H11A H23 3.5734 no .
H11B H13 2.4567 no .
H11B H21B 2.8260 no .
H37 H38 2.2998 no .
H13 H14 2.3024 no .
H14 H15 2.5411 no .
H15 H16 2.3077 no .
H16 H17 2.3521 no .
H17 H18 2.3187 no .
H18 H28 3.1253 no .
H38 H39 2.3460 no .
H40 H39 2.3097 no .
H40 H50 2.6966 no .
H21A H23 3.0593 no .
H21B H23 2.4163 no .
H23 H24 2.3113 no .
H24 H25 2.5333 no .
H25 H26 2.2985 no .
H26 H27 2.3420 no .
H27 H28 2.3166 no .
H56 H57 2.5319 no .
H57 H58 2.3060 no .
H58 H59 2.3616 no .
H33A H43A 3.2888 no .
H33A H53A 2.7933 no .
H33A H53B 2.1378 no .
H33B H43A 2.0962 no .
H33B H43B 3.1865 no .
H33B H53A 2.8289 no .
H33B H53B 3.0517 no .
H59 H60 2.3190 no .
H60 H50 3.0457 no .
H43A H45 2.4394 no .
H43A H53A 2.8020 no .
H43B H45 2.7950 no .
H43B H53A 2.2553 no .
H43B H53B 3.3065 no .
H45 H46 2.3019 no .
H46 H47 2.5395 no .
H47 H48 2.3068 no .
H48 H49 2.3531 no .
H49 H50 2.3129 no .
Cl1 H37 3.3507 no 2_676
Cl1 H39 3.4755 no .
Cl1 H64C 3.0564 no .
Cl2 H5 3.3934 no 2_577
Cl2 H7 3.5493 no .
Cl2 H36 3.5713 no 2_576
Cl2 H21A 3.1641 no 1_455
Cl2 H32A 3.1289 no .
Cl3 H17 3.4711 no .
Cl3 H18 3.5376 no .
Cl3 H24 3.2809 no 1_455
Cl3 H27 3.3770 no .
Cl3 H28 3.5290 no .
Cl3 H33B 3.3763 no 2_576
Cl3 H43A 3.1370 no 2_576
Cl3 H68B 3.5744 no 1_564
Cl3 H68B 3.4083 no 2_577
Cl3 H68C 3.5989 no 2_577
Cl4 H1A 3.5248 no 2_677
Cl4 H11B 3.0829 no 2_677
Cl4 H56 3.2729 no 1_655
Cl4 H59 3.3406 no .
Cl4 H49 3.4135 no .
Cl4 H64A 3.3487 no .
Cl4 H66B 3.2522 no 2_667
O1 H36 3.5616 no 2_676
O1 H37 2.8711 no 2_676
O2 H40 3.2556 no .
O2 H39 3.1218 no .
O2 H64B 3.3755 no .
O2 H64C 2.5520 no .
O3 H55 3.4226 no 1_655
O3 H3 2.5676 no 2_677
O3 H4 2.6265 no 2_677
O3 H64C 2.4428 no .
O4 H55 3.0296 no 1_655
O4 H37 3.0500 no 2_676
O4 H39 2.6641 no .
O4 H53A 2.7910 no 1_655
O4 H53B 2.4360 no 1_655
O5 H35 3.5316 no 2_576
O5 H36 3.5008 no 2_576
O5 H32A 2.9148 no .
O5 H32B 3.2282 no .
O6 H1B 3.3130 no 1_455
O6 H4 2.7884 no 2_577
O6 H5 3.0317 no 2_577
O6 H21A 2.5789 no 1_455
O7 H5 2.6243 no 2_577
O7 H7 2.7762 no .
O7 H32A 3.4405 no .
O8 H7 3.3232 no .
O8 H35 3.0916 no 2_576
O8 H36 3.0090 no 2_576
O8 H21A 2.7042 no 1_455
O8 H21B 3.1177 no 1_455
O8 H23 2.7352 no 1_455
O8 H32A 2.6336 no .
O9 H38 3.5483 no 2_676
O9 H27 2.7833 no .
O9 H28 3.2389 no .
O9 H32A 3.3665 no .
O9 H32C 2.7047 no .
O9 H33B 2.5741 no 2_576
O9 H43A 2.8549 no 2_576
O10 H17 2.8070 no .
O10 H18 2.9649 no .
O10 H23 2.7223 no 1_455
O10 H24 2.9425 no 1_455
O10 H32A 3.0140 no .
O10 H32C 3.5166 no .
O10 H68C 3.4340 no 2_577
O11 H17 3.1249 no .
O11 H18 2.9938 no .
O11 H27 2.8479 no .
O11 H28 2.8643 no .
O11 H45 2.8487 no 1_565
O11 H46 2.6957 no 1_565
O11 H68A 3.1591 no 1_564
O11 H68B 3.1005 no 1_564
O11 H68B 3.2274 no 2_577
O12 H24 2.5143 no 1_455
O12 H33B 3.2584 no 2_576
O12 H43A 2.3303 no 2_576
O12 H45 2.6559 no 2_576
O12 H68A 3.4501 no 2_577
O12 H68B 3.1491 no 1_564
O12 H68B 2.7048 no 2_577
O12 H68C 2.9767 no 2_577
O13 H1A 3.4136 no 2_677
O13 H11B 2.3716 no 2_677
O13 H13 2.6371 no 2_677
O13 H56 2.4791 no 1_655
O13 H66A 3.1462 no 2_667
O13 H66B 2.6111 no 2_667
O13 H66C 3.4576 no 2_667
O14 H1A 2.6521 no 2_677
O14 H11B 2.6983 no 2_677
O14 H59 2.6950 no .
O14 H60 3.3954 no .
O14 H64A 2.4545 no .
O14 H64C 3.5139 no .
O15 H55 3.0357 no 1_655
O15 H56 2.9438 no 1_655
O15 H49 2.8035 no .
O15 H50 2.9063 no .
O15 H64A 3.1651 no .
O15 H64C 3.1472 no .
O16 H13 2.8938 no 1_545
O16 H14 2.7199 no 1_545
O16 H59 2.8417 no .
O16 H60 3.0955 no .
O16 H49 3.0662 no .
O16 H50 3.1665 no .
O16 H66B 3.3875 no .
O16 H66B 2.9973 no 2_667
O16 H66C 2.7547 no .
O17 H64C 3.2463 no .
O18 H55 2.5420 no 1_655
O18 H3 3.1781 no 2_677
O18 H4 2.8781 no 2_677
O18 H53A 3.4336 no 1_655
O18 H53B 3.0389 no 1_655
O18 H64C 3.0444 no .
O19 H36 2.6289 no 2_676
O19 H37 2.5206 no 2_676
O19 H53B 2.7194 no 1_655
O20 H35 2.4689 no 2_576
O20 H36 2.6658 no 2_576
O20 H21A 3.5449 no 1_455
O20 H23 3.4974 no 1_455
O20 H32A 2.1711 no .
O20 H32B 3.2344 no .
O20 H32C 3.5948 no .
O21 H5 3.4427 no 2_577
O22 H1B 3.3102 no 1_455
O22 H5 3.2362 no 2_577
O22 H7 2.6977 no .
O22 H21A 2.1148 no 1_455
O22 H21B 2.5893 no 1_455
O22 H23 3.3727 no 1_455
N3 H57 3.3103 no 2_577
N3 H47 3.4115 no 1_565
N4 H47 2.8775 no 1_565
N7 H32B 3.3513 no .
N8 H25 3.1291 no 2_676
N9 H15 3.1089 no 1_545
N10 H32B 3.5377 no .
N11 H11A 2.5918 no 2_677
N11 H11B 3.4343 no 2_677
N11 H16 3.3383 no 2_577
N11 H17 2.9558 no 2_577
N11 H21B 2.8839 no 2_677
N11 H23 3.2282 no 2_677
N11 H59 3.5375 no .
N11 H48 2.8568 no 2_667
N12 H55 3.2159 no 2_567
N12 H16 2.9344 no 2_577
N12 H27 3.3645 no 1_546
N12 H43A 3.3673 no 2_567
N12 H43B 2.5981 no 2_567
N12 H48 3.3484 no 2_667
N12 H49 3.0070 no 2_667
N12 H53A 2.9327 no 2_567
C3 H56 3.4105 no 2_577
C4 H1B 3.2827 no 2_677
C4 H56 3.5802 no 2_577
C5 H6 3.3440 no 2_577
C5 H64B 3.1910 no .
C6 H6 3.3237 no 2_577
C6 H59 3.5999 no 2_577
C6 H64A 3.5201 no 2_577
C6 H64B 3.1285 no .
C7 H64B 2.9396 no .
C8 H58 3.4943 no 2_577
C8 H64B 2.8023 no .
C9 H57 3.5420 no 2_577
C9 H64B 2.8524 no .
C9 H64C 3.5158 no .
C10 H64B 3.0666 no .
C12 H57 3.1712 no 2_577
C12 H47 3.4840 no 1_565
C13 H57 3.0629 no 2_577
C13 H66C 3.5212 no 1_565
C14 H57 3.0698 no 2_577
C14 H66C 3.3885 no 1_565
C15 H58 3.1343 no 2_577
C16 H58 3.2326 no 2_577
C16 H43B 3.2765 no 1_565
C16 H66A 3.2230 no 2_577
C17 H58 3.2758 no 2_577
C17 H45 3.4837 no 1_565
C18 H58 3.2340 no 2_577
C18 H46 3.3322 no 1_565
C19 H57 3.2821 no 2_577
C19 H58 3.1275 no 2_577
C19 H46 3.4698 no 1_565
C20 H57 3.1658 no 2_577
C20 H58 3.0847 no 2_577
C22 H36 3.5548 no 2_676
C22 H47 3.2904 no 1_565
C23 H36 3.4774 no 2_676
C23 H47 3.5745 no 1_565
C23 H68C 3.3628 no 2_677
C24 H35 3.5909 no 2_676
C24 H36 3.5479 no 2_676
C24 H47 3.4688 no 1_565
C24 H68C 3.0044 no 2_677
C26 H68A 3.2963 no 1_564
C27 H46 3.2252 no 1_565
C27 H68A 2.9668 no 1_564
C28 H37 3.5684 no 2_676
C28 H46 2.9522 no 1_565
C28 H47 3.2135 no 1_565
C29 H37 3.5186 no 2_676
C29 H46 3.5853 no 1_565
C29 H47 2.7076 no 1_565
C30 H47 3.0610 no 1_565
C31 H38 3.5515 no 2_676
C32 H35 3.3739 no 2_576
C32 H38 3.4394 no 2_676
C35 H24 3.4171 no 2_676
C35 H33A 3.5381 no 2_576
C36 H33A 3.2294 no 2_576
C37 H38 3.3552 no 2_676
C38 H38 3.1995 no 2_676
C39 H32B 3.3730 no .
C40 H32B 2.8244 no .
C41 H32B 2.9861 no .
C41 H32C 3.5908 no .
C44 H25 3.0325 no 2_676
C45 H25 2.9103 no 2_676
C46 H25 2.8622 no 2_676
C47 H11A 3.4953 no 1_545
C47 H26 3.0031 no 2_676
C48 H11A 3.2284 no 1_545
C48 H26 3.0483 no 2_676
C48 H68C 3.5742 no 2_667
C49 H26 3.0984 no 2_676
C50 H14 3.5467 no 1_545
C50 H26 3.0973 no 2_676
C51 H25 3.0564 no 2_676
C51 H26 3.0355 no 2_676
C52 H25 2.9240 no 2_676
C52 H26 3.0043 no 2_676
C54 H15 3.5986 no 1_545
C55 H4 3.5447 no 2_577
C56 H4 3.4160 no 2_577
C56 H15 3.5270 no 1_545
C56 H66A 3.1125 no 2_567
C57 H15 3.5036 no 1_545
C58 H66C 3.5396 no .
C59 H14 3.1016 no 1_545
C59 H15 3.5844 no 1_545
C59 H66C 3.0625 no .
C60 H5 3.5571 no 2_577
C60 H14 3.0630 no 1_545
C60 H15 3.0566 no 1_545
C61 H5 3.4852 no 2_577
C61 H15 2.7115 no 1_545
C62 H4 3.5985 no 2_577
C62 H15 2.9556 no 1_545
C64 H3 3.5468 no 2_677
C64 H6 3.2148 no 2_577
C65 H11A 3.0622 no 2_677
C65 H11B 3.5884 no 2_677
C65 H16 3.0885 no 2_577
C65 H17 3.4951 no 2_577
C65 H58 3.5317 no .
C65 H59 3.1260 no .
C65 H48 3.1227 no 2_667
C66 H16 3.3169 no 2_577
C66 H56 3.5571 no 2_567
C66 H59 3.1898 no .
C66 H49 3.5944 no 2_667
C67 H16 3.1757 no 2_577
C67 H17 3.5744 no 2_577
C67 H26 3.4388 no 1_546
C67 H27 3.0007 no 1_546
C67 H43A 3.4884 no 2_567
C67 H43B 3.0549 no 2_567
C67 H48 3.1206 no 2_667
C67 H49 3.5545 no 2_667
C68 H17 3.4448 no 2_577
C68 H24 3.3217 no 2_677
C68 H27 3.0990 no 1_546
C68 H48 3.3945 no 2_667
H1A Cl4 3.5248 no 2_677
H1A O13 3.4136 no 2_677
H1A O14 2.6521 no 2_677
H1A H64A 3.1665 no 2_677
H1B O6 3.3130 no 1_655
H1B O22 3.3102 no 1_655
H1B C4 3.2827 no 2_677
H1B H4 2.7826 no 2_677
H55 O3 3.4226 no 1_455
H55 O4 3.0296 no 1_455
H55 O15 3.0357 no 1_455
H55 O18 2.5420 no 1_455
H55 N12 3.2159 no 2_567
H55 H49 3.5827 no 1_455
H3 O3 2.5676 no 2_677
H3 O18 3.1781 no 2_677
H3 C64 3.5468 no 2_677
H3 H56 3.3927 no 2_577
H3 H64A 3.3556 no 2_677
H3 H64C 2.8608 no 2_677
H4 O3 2.6265 no 2_677
H4 O6 2.7884 no 2_577
H4 O18 2.8781 no 2_677
H4 C55 3.5447 no 2_577
H4 C56 3.4160 no 2_577
H4 C62 3.5985 no 2_577
H4 H1B 2.7826 no 2_677
H5 Cl2 3.3934 no 2_577
H5 O6 3.0317 no 2_577
H5 O7 2.6243 no 2_577
H5 O21 3.4427 no 2_577
H5 O22 3.2362 no 2_577
H5 C60 3.5571 no 2_577
H5 C61 3.4852 no 2_577
H5 H6 3.2268 no 2_577
H6 C5 3.3440 no 2_577
H6 C6 3.3237 no 2_577
H6 C64 3.2148 no 2_577
H6 H5 3.2268 no 2_577
H6 H6 3.1866 no 2_577
H6 H59 3.5739 no 2_577
H6 H64A 2.6130 no 2_577
H6 H64B 3.0728 no 2_577
H7 Cl2 3.5493 no .
H7 O7 2.7762 no .
H7 O8 3.3232 no .
H7 O22 2.6977 no .
H7 H21B 3.3104 no 1_455
H7 H64B 3.4579 no .
H8 H64B 3.2660 no .
H35 O5 3.5316 no 2_576
H35 O8 3.0916 no 2_576
H35 O20 2.4689 no 2_576
H35 C24 3.5909 no 2_676
H35 C32 3.3739 no 2_576
H35 H24 3.4173 no 2_676
H35 H32A 2.6932 no 2_576
H35 H32C 3.1935 no 2_576
H35 H33A 3.5658 no 2_576
H36 Cl2 3.5713 no 2_576
H36 O1 3.5616 no 2_676
H36 O5 3.5008 no 2_576
H36 O8 3.0090 no 2_576
H36 O19 2.6289 no 2_676
H36 O20 2.6658 no 2_576
H36 C22 3.5548 no 2_676
H36 C23 3.4774 no 2_676
H36 C24 3.5479 no 2_676
H36 H33A 2.9827 no 2_576
H36 H53B 3.5132 no 2_576
H11A N11 2.5918 no 2_677
H11A C47 3.4953 no 1_565
H11A C48 3.2284 no 1_565
H11A C65 3.0622 no 2_677
H11A H47 3.3031 no 1_565
H11A H48 2.8288 no 1_565
H11B Cl4 3.0829 no 2_677
H11B O13 2.3716 no 2_677
H11B O14 2.6983 no 2_677
H11B N11 3.4343 no 2_677
H11B C65 3.5884 no 2_677
H37 Cl1 3.3507 no 2_676
H37 O1 2.8711 no 2_676
H37 O4 3.0500 no 2_676
H37 O19 2.5206 no 2_676
H37 C28 3.5684 no 2_676
H37 C29 3.5186 no 2_676
H37 H38 3.4306 no 2_676
H13 O13 2.6371 no 2_677
H13 O16 2.8938 no 1_565
H13 H57 3.5232 no 2_577
H13 H66B 3.3436 no 1_565
H13 H66B 3.0493 no 2_677
H13 H66C 3.0871 no 1_565
H14 O16 2.7199 no 1_565
H14 C50 3.5467 no 1_565
H14 C59 3.1016 no 1_565
H14 C60 3.0630 no 1_565
H14 H57 3.5470 no 2_577
H14 H59 3.1267 no 1_565
H14 H60 3.0468 no 1_565
H14 H66C 2.8308 no 1_565
H15 N9 3.1089 no 1_565
H15 C54 3.5986 no 1_565
H15 C56 3.5270 no 1_565
H15 C57 3.5036 no 1_565
H15 C59 3.5844 no 1_565
H15 C60 3.0566 no 1_565
H15 C61 2.7115 no 1_565
H15 C62 2.9556 no 1_565
H15 H60 3.4392 no 1_565
H15 H43B 3.5245 no 1_565
H15 H66A 3.5293 no 2_577
H16 N11 3.3383 no 2_577
H16 N12 2.9344 no 2_577
H16 C65 3.0885 no 2_577
H16 C66 3.3169 no 2_577
H16 C67 3.1757 no 2_577
H16 H43B 2.8905 no 1_565
H16 H66A 2.6666 no 2_577
H17 Cl3 3.4711 no .
H17 O10 2.8070 no .
H17 O11 3.1249 no .
H17 N11 2.9558 no 2_577
H17 C65 3.4951 no 2_577
H17 C67 3.5744 no 2_577
H17 C68 3.4448 no 2_577
H17 H23 3.5227 no 1_455
H17 H68B 3.3862 no 2_577
H17 H68C 2.9338 no 2_577
H18 Cl3 3.5376 no .
H18 O10 2.9649 no .
H18 O11 2.9938 no .
H18 H46 3.4259 no 1_565
H38 O9 3.5483 no 2_676
H38 C31 3.5515 no 2_676
H38 C32 3.4394 no 2_676
H38 C37 3.3552 no 2_676
H38 C38 3.1995 no 2_676
H38 H37 3.4306 no 2_676
H38 H38 3.1947 no 2_676
H38 H32C 2.7447 no 2_676
H40 O2 3.2556 no .
H40 H32B 2.9163 no .
H21A Cl2 3.1641 no 1_655
H21A O6 2.5789 no 1_655
H21A O8 2.7042 no 1_655
H21A O20 3.5449 no 1_655
H21A O22 2.1148 no 1_655
H21B O8 3.1177 no 1_655
H21B O22 2.5893 no 1_655
H21B N11 2.8839 no 2_677
H21B H7 3.3104 no 1_655
H39 Cl1 3.4755 no .
H39 O2 3.1218 no .
H39 O4 2.6641 no .
H39 H53A 3.3026 no 1_655
H23 O8 2.7352 no 1_655
H23 O10 2.7223 no 1_655
H23 O20 3.4974 no 1_655
H23 O22 3.3727 no 1_655
H23 N11 3.2282 no 2_677
H23 H17 3.5227 no 1_655
H23 H68C 3.2793 no 2_677
H24 Cl3 3.2809 no 1_655
H24 O10 2.9425 no 1_655
H24 O12 2.5143 no 1_655
H24 C35 3.4171 no 2_676
H24 C68 3.3217 no 2_677
H24 H35 3.4173 no 2_676
H24 H68A 3.3150 no 2_677
H24 H68B 3.5727 no 2_677
H24 H68C 2.6216 no 2_677
H25 N8 3.1291 no 2_676
H25 C44 3.0325 no 2_676
H25 C45 2.9103 no 2_676
H25 C46 2.8622 no 2_676
H25 C51 3.0564 no 2_676
H25 C52 2.9240 no 2_676
H25 H45 3.4211 no 2_676
H25 H46 3.3587 no 2_676
H26 C47 3.0031 no 2_676
H26 C48 3.0483 no 2_676
H26 C49 3.0984 no 2_676
H26 C50 3.0973 no 2_676
H26 C51 3.0355 no 2_676
H26 C52 3.0043 no 2_676
H26 C67 3.4388 no 1_564
H26 H47 3.5234 no 2_676
H26 H48 3.5766 no 2_676
H26 H68A 3.0953 no 1_564
H27 Cl3 3.3770 no .
H27 O9 2.7833 no .
H27 O11 2.8479 no .
H27 N12 3.3645 no 1_564
H27 C67 3.0007 no 1_564
H27 C68 3.0990 no 1_564
H27 H46 3.3546 no 1_565
H27 H68A 2.4673 no 1_564
H27 H68B 3.4600 no 1_564
H28 Cl3 3.5290 no .
H28 O9 3.2389 no .
H28 O11 2.8643 no .
H28 H46 2.8808 no 1_565
H28 H47 3.5172 no 1_565
H56 Cl4 3.2729 no 1_455
H56 O13 2.4791 no 1_455
H56 O15 2.9438 no 1_455
H56 C3 3.4105 no 2_577
H56 C4 3.5802 no 2_577
H56 C66 3.5571 no 2_567
H56 H3 3.3927 no 2_577
H56 H66A 2.8012 no 2_567
H56 H66B 3.5396 no 2_567
H57 N3 3.3103 no 2_577
H57 C9 3.5420 no 2_577
H57 C12 3.1712 no 2_577
H57 C13 3.0629 no 2_577
H57 C14 3.0698 no 2_577
H57 C19 3.2821 no 2_577
H57 C20 3.1658 no 2_577
H57 H13 3.5232 no 2_577
H57 H14 3.5470 no 2_577
H58 C8 3.4943 no 2_577
H58 C15 3.1343 no 2_577
H58 C16 3.2326 no 2_577
H58 C17 3.2758 no 2_577
H58 C18 3.2340 no 2_577
H58 C19 3.1275 no 2_577
H58 C20 3.0847 no 2_577
H58 C65 3.5317 no .
H58 H66C 3.3652 no .
H32A Cl2 3.1289 no .
H32A O5 2.9148 no .
H32A O7 3.4405 no .
H32A O8 2.6336 no .
H32A O9 3.3665 no .
H32A O10 3.0140 no .
H32A O20 2.1711 no .
H32A H35 2.6932 no 2_576
H32B O5 3.2282 no .
H32B O20 3.2344 no .
H32B N7 3.3513 no .
H32B N10 3.5377 no .
H32B C39 3.3730 no .
H32B C40 2.8244 no .
H32B C41 2.9861 no .
H32B H40 2.9163 no .
H32C O9 2.7047 no .
H32C O10 3.5166 no .
H32C O20 3.5948 no .
H32C C41 3.5908 no .
H32C H35 3.1935 no 2_576
H32C H38 2.7447 no 2_676
H32C H33B 3.1757 no 2_576
H33A C35 3.5381 no 2_576
H33A C36 3.2294 no 2_576
H33A H35 3.5658 no 2_576
H33A H36 2.9827 no 2_576
H33B Cl3 3.3763 no 2_576
H33B O9 2.5741 no 2_576
H33B O12 3.2584 no 2_576
H33B H32C 3.1757 no 2_576
H59 Cl4 3.3406 no .
H59 O14 2.6950 no .
H59 O16 2.8417 no .
H59 N11 3.5375 no .
H59 C6 3.5999 no 2_577
H59 C65 3.1260 no .
H59 C66 3.1898 no .
H59 H6 3.5739 no 2_577
H59 H14 3.1267 no 1_545
H59 H66C 2.4555 no .
H60 O14 3.3954 no .
H60 O16 3.0955 no .
H60 H14 3.0468 no 1_545
H60 H15 3.4392 no 1_545
H43A Cl3 3.1370 no 2_576
H43A O9 2.8549 no 2_576
H43A O12 2.3303 no 2_576
H43A N12 3.3673 no 2_567
H43A C67 3.4884 no 2_567
H43B N12 2.5981 no 2_567
H43B C16 3.2765 no 1_545
H43B C67 3.0549 no 2_567
H43B H15 3.5245 no 1_545
H43B H16 2.8905 no 1_545
H45 O11 2.8487 no 1_545
H45 O12 2.6559 no 2_576
H45 C17 3.4837 no 1_545
H45 H25 3.4211 no 2_676
H45 H68A 3.4052 no 1_554
H45 H68B 3.3716 no 1_554
H45 H68B 2.9685 no 2_567
H46 O11 2.6957 no 1_545
H46 C18 3.3322 no 1_545
H46 C19 3.4698 no 1_545
H46 C27 3.2252 no 1_545
H46 C28 2.9522 no 1_545
H46 C29 3.5853 no 1_545
H46 H18 3.4259 no 1_545
H46 H25 3.3587 no 2_676
H46 H27 3.3546 no 1_545
H46 H28 2.8808 no 1_545
H46 H68A 3.2694 no 1_554
H47 N3 3.4115 no 1_545
H47 N4 2.8775 no 1_545
H47 C12 3.4840 no 1_545
H47 C22 3.2904 no 1_545
H47 C23 3.5745 no 1_545
H47 C24 3.4688 no 1_545
H47 C28 3.2135 no 1_545
H47 C29 2.7076 no 1_545
H47 C30 3.0610 no 1_545
H47 H11A 3.3031 no 1_545
H47 H26 3.5234 no 2_676
H47 H28 3.5172 no 1_545
H48 N11 2.8568 no 2_667
H48 N12 3.3484 no 2_667
H48 C65 3.1227 no 2_667
H48 C67 3.1206 no 2_667
H48 C68 3.3945 no 2_667
H48 H11A 2.8288 no 1_545
H48 H26 3.5766 no 2_676
H48 H68A 3.5940 no 2_667
H48 H68C 2.9328 no 2_667
H49 Cl4 3.4135 no .
H49 O15 2.8035 no .
H49 O16 3.0662 no .
H49 N12 3.0070 no 2_667
H49 C66 3.5944 no 2_667
H49 C67 3.5545 no 2_667
H49 H55 3.5827 no 1_655
H49 H66A 3.4811 no 2_667
H49 H66B 3.1194 no 2_667
H50 O15 2.9063 no .
H50 O16 3.1665 no .
H53A O4 2.7910 no 1_455
H53A O18 3.4336 no 1_455
H53A N12 2.9327 no 2_567
H53A H39 3.3026 no 1_455
H53B O4 2.4360 no 1_455
H53B O18 3.0389 no 1_455
H53B O19 2.7194 no 1_455
H53B H36 3.5132 no 2_576
H64A Cl4 3.3487 no .
H64A O14 2.4545 no .
H64A O15 3.1651 no .
H64A C6 3.5201 no 2_577
H64A H1A 3.1665 no 2_677
H64A H3 3.3556 no 2_677
H64A H6 2.6130 no 2_577
H64B O2 3.3755 no .
H64B C5 3.1910 no .
H64B C6 3.1285 no .
H64B C7 2.9396 no .
H64B C8 2.8023 no .
H64B C9 2.8524 no .
H64B C10 3.0666 no .
H64B H6 3.0728 no 2_577
H64B H7 3.4579 no .
H64B H8 3.2660 no .
H64C Cl1 3.0564 no .
H64C O2 2.5520 no .
H64C O3 2.4428 no .
H64C O14 3.5139 no .
H64C O15 3.1472 no .
H64C O17 3.2463 no .
H64C O18 3.0444 no .
H64C C9 3.5158 no .
H64C H3 2.8608 no 2_677
H66A O13 3.1462 no 2_667
H66A C16 3.2230 no 2_577
H66A C56 3.1125 no 2_567
H66A H15 3.5293 no 2_577
H66A H16 2.6666 no 2_577
H66A H56 2.8012 no 2_567
H66A H49 3.4811 no 2_667
H66B Cl4 3.2522 no 2_667
H66B O13 2.6111 no 2_667
H66B O16 3.3875 no .
H66B O16 2.9973 no 2_667
H66B H13 3.3436 no 1_545
H66B H13 3.0493 no 2_677
H66B H56 3.5396 no 2_567
H66B H49 3.1194 no 2_667
H66C O13 3.4576 no 2_667
H66C O16 2.7547 no .
H66C C13 3.5212 no 1_545
H66C C14 3.3885 no 1_545
H66C C58 3.5396 no .
H66C C59 3.0625 no .
H66C H13 3.0871 no 1_545
H66C H14 2.8308 no 1_545
H66C H58 3.3652 no .
H66C H59 2.4555 no .
H68A O11 3.1591 no 1_546
H68A O12 3.4501 no 2_577
H68A C26 3.2963 no 1_546
H68A C27 2.9668 no 1_546
H68A H24 3.3150 no 2_677
H68A H26 3.0953 no 1_546
H68A H27 2.4673 no 1_546
H68A H45 3.4052 no 1_556
H68A H46 3.2694 no 1_556
H68A H48 3.5940 no 2_667
H68B Cl3 3.5744 no 1_546
H68B Cl3 3.4083 no 2_577
H68B O11 3.1005 no 1_546
H68B O11 3.2274 no 2_577
H68B O12 3.1491 no 1_546
H68B O12 2.7048 no 2_577
H68B H17 3.3862 no 2_577
H68B H24 3.5727 no 2_677
H68B H27 3.4600 no 1_546
H68B H45 3.3716 no 1_556
H68B H45 2.9685 no 2_567
H68B H68B 3.4710 no 2_568
H68C Cl3 3.5989 no 2_577
H68C O10 3.4340 no 2_577
H68C O12 2.9767 no 2_577
H68C C23 3.3628 no 2_677
H68C C24 3.0044 no 2_677
H68C C48 3.5742 no 2_667
H68C H17 2.9338 no 2_577
H68C H23 3.2793 no 2_677
H68C H24 2.6216 no 2_677
H68C H48 2.9328 no 2_667

loop_
_geom_torsion_atom_site_label_1
_geom_torsion_atom_site_label_2
_geom_torsion_atom_site_label_3
_geom_torsion_atom_site_label_4
_geom_torsion
_geom_torsion_publ_flag
O1 Cd1 O17 Cl1 -46.2(11) no
O1 Cd1 O17 O1 -0.0(2) no
O1 Cd1 O17 O3 -167(4) no
O17 Cd1 O1 Cl1 40.2(12) no
O17 Cd1 O1 O17 -0.0(11) no
O1 Cd1 N1 C1 -71.15(15) no
O1 Cd1 N1 C11 166.57(16) no
O1 Cd1 N1 C21 47.84(15) no
N1 Cd1 O1 Cl1 113.0(3) no
N1 Cd1 O1 O17 72.8(2) no
O1 Cd1 N2 C2 72.51(19) no
O1 Cd1 N2 C9 -110.3(2) no
N2 Cd1 O1 Cl1 39.4(3) no
N2 Cd1 O1 O17 -0.8(3) no
O1 Cd1 N4 C22 -76.01(17) no
O1 Cd1 N4 C29 103.7(2) no
N4 Cd1 O1 Cl1 -173.4(3) no
N4 Cd1 O1 O17 146.4(3) no
N5 Cd1 O1 Cl1 -65.3(3) no
N5 Cd1 O1 O17 -105.5(2) no
O17 Cd1 N1 C1 -47.9(4) no
O17 Cd1 N1 C11 -170.2(4) no
O17 Cd1 N1 C21 71.1(4) no
N1 Cd1 O17 Cl1 -150.6(15) no
N1 Cd1 O17 O1 -104.3(11) no
N1 Cd1 O17 O3 88(3) no
O17 Cd1 N2 C2 72.2(5) no
O17 Cd1 N2 C9 -110.6(6) no
N2 Cd1 O17 Cl1 133.0(16) no
N2 Cd1 O17 O1 179.2(12) no
N2 Cd1 O17 O3 12(3) no
O17 Cd1 N3 C12 41.6(9) no
O17 Cd1 N3 C19 -133.5(9) no
N3 Cd1 O17 Cl1 169.8(8) no
N3 Cd1 O17 O1 -144.0(6) no
N3 Cd1 O17 O3 49(4) no
O17 Cd1 N4 C22 -62.9(5) no
O17 Cd1 N4 C29 116.8(5) no
N4 Cd1 O17 Cl1 -79.2(15) no
N4 Cd1 O17 O1 -33.0(11) no
N4 Cd1 O17 O3 160(3) no
N5 Cd1 O17 Cl1 26.4(15) no
N5 Cd1 O17 O1 72.6(10) no
N5 Cd1 O17 O3 -95(3) no
N1 Cd1 N2 C2 -11.99(16) no
N1 Cd1 N2 C9 165.2(3) no
N2 Cd1 N1 C1 25.90(13) no
N2 Cd1 N1 C11 -96.38(15) no
N2 Cd1 N1 C21 144.89(16) no
N1 Cd1 N3 C12 1.57(14) no
N1 Cd1 N3 C19 -173.5(2) no
N3 Cd1 N1 C1 113.28(15) no
N3 Cd1 N1 C11 -9.00(13) no
N3 Cd1 N1 C21 -127.73(15) no
N1 Cd1 N4 C22 14.01(15) no
N1 Cd1 N4 C29 -166.3(2) no
N4 Cd1 N1 C1 -148.78(16) no
N4 Cd1 N1 C11 88.95(15) no
N4 Cd1 N1 C21 -29.78(13) no
N2 Cd1 N3 C12 76.53(16) no
N2 Cd1 N3 C19 -98.56(19) no
N3 Cd1 N2 C2 -90.51(18) no
N3 Cd1 N2 C9 86.7(2) no
N2 Cd1 N4 C22 4.6(3) no
N2 Cd1 N4 C29 -175.68(15) no
N4 Cd1 N2 C2 -2.6(3) no
N4 Cd1 N2 C9 174.57(15) no
N5 Cd1 N2 C2 155.68(16) no
N5 Cd1 N2 C9 -27.1(3) no
N3 Cd1 N4 C22 89.61(17) no
N3 Cd1 N4 C29 -90.7(2) no
N4 Cd1 N3 C12 -70.24(16) no
N4 Cd1 N3 C19 114.67(18) no
N5 Cd1 N3 C12 -179.25(14) no
N5 Cd1 N3 C19 5.7(2) no
N5 Cd1 N4 C22 -153.67(16) no
N5 Cd1 N4 C29 26.0(2) no
O5 Cd2 O21 Cl2 -56(4) no
O5 Cd2 O21 O5 -0.0(3) no
O21 Cd2 O5 Cl2 23(3) no
O21 Cd2 O5 O21 -0(3) no
O5 Cd2 N6 C33 56.11(16) no
O5 Cd2 N6 C43 178.50(18) no
O5 Cd2 N6 C53 -64.25(16) no
N6 Cd2 O5 Cl2 119.8(3) no
N6 Cd2 O5 O21 97.0(3) no
O5 Cd2 N7 C34 -74.61(19) no
O5 Cd2 N7 C41 106.6(3) no
N7 Cd2 O5 Cl2 -164.5(3) no
N7 Cd2 O5 O21 172.6(3) no
O5 Cd2 N8 C44 -34.1(4) no
O5 Cd2 N8 C51 140.6(3) no
N8 Cd2 O5 Cl2 151.2(3) no
N8 Cd2 O5 O21 128.4(3) no
O5 Cd2 N9 C54 64.00(19) no
O5 Cd2 N9 C61 -117.2(3) no
N9 Cd2 O5 Cl2 47.6(3) no
N9 Cd2 O5 O21 24.8(3) no
N10 Cd2 O5 Cl2 -56.5(3) no
N10 Cd2 O5 O21 -79.3(3) no
O21 Cd2 N6 C33 77.3(7) no
O21 Cd2 N6 C43 -160.3(7) no
O21 Cd2 N6 C53 -43.1(7) no
N6 Cd2 O21 Cl2 -136(5) no
N6 Cd2 O21 O5 -81(2) no
O21 Cd2 N7 C34 -71.9(8) no
O21 Cd2 N7 C41 109.3(9) no
N7 Cd2 O21 Cl2 -63(5) no
N7 Cd2 O21 O5 -7(3) no
O21 Cd2 N9 C54 73.1(8) no
O21 Cd2 N9 C61 -108.1(8) no
N9 Cd2 O21 Cl2 150(5) no
N9 Cd2 O21 O5 -154(3) no
N10 Cd2 O21 Cl2 43(5) no
N10 Cd2 O21 O5 98(2) no
N6 Cd2 N7 C34 10.75(18) no
N6 Cd2 N7 C41 -168.1(3) no
N7 Cd2 N6 C33 -22.88(15) no
N7 Cd2 N6 C43 99.51(17) no
N7 Cd2 N6 C53 -143.24(18) no
N6 Cd2 N8 C44 -2.18(16) no
N6 Cd2 N8 C51 172.6(2) no
N8 Cd2 N6 C33 -111.54(16) no
N8 Cd2 N6 C43 10.85(15) no
N8 Cd2 N6 C53 128.10(17) no
N6 Cd2 N9 C54 -16.74(17) no
N6 Cd2 N9 C61 162.0(3) no
N9 Cd2 N6 C33 152.34(18) no
N9 Cd2 N6 C43 -85.27(17) no
N9 Cd2 N6 C53 31.98(14) no
N7 Cd2 N8 C44 -77.20(17) no
N7 Cd2 N8 C51 97.5(2) no
N8 Cd2 N7 C34 89.1(2) no
N8 Cd2 N7 C41 -89.7(3) no
N7 Cd2 N9 C54 -8.3(3) no
N7 Cd2 N9 C61 170.50(17) no
N9 Cd2 N7 C34 2.3(3) no
N9 Cd2 N7 C41 -176.48(16) no
N10 Cd2 N7 C34 -156.28(18) no
N10 Cd2 N7 C41 24.9(3) no
N8 Cd2 N9 C54 -93.04(18) no
N8 Cd2 N9 C61 85.7(3) no
N9 Cd2 N8 C44 69.81(17) no
N9 Cd2 N8 C51 -115.45(19) no
N10 Cd2 N8 C44 176.64(15) no
N10 Cd2 N8 C51 -8.6(3) no
N10 Cd2 N9 C54 150.60(17) no
N10 Cd2 N9 C61 -30.6(3) no
O2 Cl1 O1 Cd1 48.0(4) no
O2 Cl1 O1 O17 90.4(3) no
O2 Cl1 O1 O19 -132.39(17) no
O1 Cl1 O3 O17 18.27(17) no
O1 Cl1 O3 O18 -132.7(2) no
O3 Cl1 O1 Cd1 -69.2(4) no
O3 Cl1 O1 O17 -26.8(3) no
O3 Cl1 O1 O19 110.4(2) no
O1 Cl1 O4 O18 129.43(18) no
O1 Cl1 O4 O19 14.7(3) no
O4 Cl1 O1 Cd1 166.5(3) no
O4 Cl1 O1 O17 -151.2(3) no
O4 Cl1 O1 O19 -14.0(3) no
O1 Cl1 O17 Cd1 49.0(10) no
O1 Cl1 O17 O1 0.0(2) no
O1 Cl1 O17 O3 -153.2(10) no
O17 Cl1 O1 Cd1 -42.4(11) no
O17 Cl1 O1 O17 -0.0(11) no
O17 Cl1 O1 O19 137.2(11) no
O1 Cl1 O18 O3 72.5(13) no
O1 Cl1 O18 O4 -98.0(9) no
O18 Cl1 O1 Cd1 -115.2(11) no
O18 Cl1 O1 O17 -72.9(11) no
O18 Cl1 O1 O19 64.4(11) no
O1 Cl1 O19 O1 -0.00(17) no
O1 Cl1 O19 O4 -163.8(14) no
O19 Cl1 O1 Cd1 -179.6(13) no
O19 Cl1 O1 O17 -137.2(12) no
O19 Cl1 O1 O19 -0.0(12) no
O2 Cl1 O3 O17 -99.17(16) no
O2 Cl1 O3 O18 109.8(3) no
O2 Cl1 O4 O18 -111.97(16) no
O2 Cl1 O4 O19 133.32(17) no
O2 Cl1 O17 Cd1 -53.1(15) no
O2 Cl1 O17 O1 -102.1(8) no
O2 Cl1 O17 O3 104.7(3) no
O2 Cl1 O18 O3 -89.7(11) no
O2 Cl1 O18 O4 99.8(5) no
O2 Cl1 O19 O1 84.6(13) no
O2 Cl1 O19 O4 -79.2(12) no
O3 Cl1 O4 O18 7.3(3) no
O3 Cl1 O4 O19 -107.4(3) no
O4 Cl1 O3 O17 141.5(2) no
O4 Cl1 O3 O18 -9.5(4) no
O3 Cl1 O17 Cd1 -157.8(16) no
O3 Cl1 O17 O1 153.2(10) no
O3 Cl1 O17 O3 0.00(19) no
O17 Cl1 O3 O17 0.0(7) no
O17 Cl1 O3 O18 -151.0(8) no
O3 Cl1 O18 O3 0.0(3) no
O3 Cl1 O18 O4 -170.5(13) no
O18 Cl1 O3 O17 151.0(13) no
O18 Cl1 O3 O18 0.0(13) no
O3 Cl1 O19 O1 -96.6(7) no
O3 Cl1 O19 O4 99.6(9) no
O19 Cl1 O3 O17 81.7(11) no
O19 Cl1 O3 O18 -69.3(11) no
O4 Cl1 O17 Cd1 98.7(16) no
O4 Cl1 O17 O1 49.7(16) no
O4 Cl1 O17 O3 -103.5(9) no
O17 Cl1 O4 O18 96.9(12) no
O17 Cl1 O4 O19 -17.8(12) no
O4 Cl1 O18 O3 170.5(13) no
O4 Cl1 O18 O4 0.00(19) no
O18 Cl1 O4 O18 0.0(11) no
O18 Cl1 O4 O19 -114.7(11) no
O4 Cl1 O19 O1 163.8(14) no
O4 Cl1 O19 O4 0.0(2) no
O19 Cl1 O4 O18 114.7(12) no
O19 Cl1 O4 O19 0.0(12) no
O17 Cl1 O18 O3 29.7(14) no
O17 Cl1 O18 O4 -140.8(8) no
O18 Cl1 O17 Cd1 -179.7(14) no
O18 Cl1 O17 O1 131.3(11) no
O18 Cl1 O17 O3 -21.9(10) no
O17 Cl1 O19 O1 -26.6(9) no
O17 Cl1 O19 O4 169.6(10) no
O19 Cl1 O17 Cd1 84.4(16) no
O19 Cl1 O17 O1 35.4(12) no
O19 Cl1 O17 O3 -117.8(10) no
O18 Cl1 O19 O1 -138.7(11) no
O18 Cl1 O19 O4 57.5(12) no
O19 Cl1 O18 O3 123.0(14) no
O19 Cl1 O18 O4 -47.5(12) no
O5 Cl2 O6 O22 -169.80(15) no
O6 Cl2 O5 Cd2 -73.8(4) no
O6 Cl2 O5 O20 117.6(2) no
O6 Cl2 O5 O21 -47.7(3) no
O7 Cl2 O5 Cd2 44.5(4) no
O7 Cl2 O5 O20 -124.1(3) no
O7 Cl2 O5 O21 70.7(4) no
O5 Cl2 O8 O20 2.1(4) no
O5 Cl2 O8 O22 173.69(18) no
O8 Cl2 O5 Cd2 166.9(3) no
O8 Cl2 O5 O20 -1.7(3) no
O8 Cl2 O5 O21 -166.9(3) no
O5 Cl2 O20 O5 0.00(16) no
O5 Cl2 O20 O8 -178(4) no
O20 Cl2 O5 Cd2 169(3) no
O20 Cl2 O5 O20 -0(3) no
O20 Cl2 O5 O21 -165(3) no
O5 Cl2 O21 Cd2 55(4) no
O5 Cl2 O21 O5 0.0(3) no
O21 Cl2 O5 Cd2 -26(3) no
O21 Cl2 O5 O20 165(3) no
O21 Cl2 O5 O21 0(3) no
O7 Cl2 O6 O22 71.6(3) no
O6 Cl2 O8 O20 -117.1(3) no
O6 Cl2 O8 O22 54.5(3) no
O8 Cl2 O6 O22 -50.3(3) no
O6 Cl2 O20 O5 -97.1(14) no
O6 Cl2 O20 O8 85(3) no
O20 Cl2 O6 O22 -99(3) no
O6 Cl2 O21 Cd2 -169(5) no
O6 Cl2 O21 O5 135(2) no
O21 Cl2 O6 O22 163.1(14) no
O6 Cl2 O22 O6 -0.0(2) no
O6 Cl2 O22 O8 -125(2) no
O22 Cl2 O6 O22 -0(3) no
O7 Cl2 O8 O20 122.9(3) no
O7 Cl2 O8 O22 -65.6(3) no
O7 Cl2 O20 O5 95(2) no
O7 Cl2 O20 O8 -83(3) no
O7 Cl2 O21 Cd2 -61(5) no
O7 Cl2 O21 O5 -116.6(18) no
O7 Cl2 O22 O6 -114.0(11) no
O7 Cl2 O22 O8 120.8(18) no
O8 Cl2 O20 O5 178(4) no
O8 Cl2 O20 O8 0.0(3) no
O20 Cl2 O8 O20 -0(4) no
O20 Cl2 O8 O22 172(4) no
O8 Cl2 O21 Cd2 77(6) no
O8 Cl2 O21 O5 22(4) no
O21 Cl2 O8 O20 -12(3) no
O21 Cl2 O8 O22 160(3) no
O8 Cl2 O22 O6 125(2) no
O8 Cl2 O22 O8 -0.0(3) no
O22 Cl2 O8 O20 -172(3) no
O22 Cl2 O8 O22 0(3) no
O20 Cl2 O21 Cd2 69(6) no
O20 Cl2 O21 O5 13(3) no
O21 Cl2 O20 O5 -9(2) no
O21 Cl2 O20 O8 173(3) no
O20 Cl2 O22 O6 119(3) no
O20 Cl2 O22 O8 -6(4) no
O22 Cl2 O20 O5 -174(3) no
O22 Cl2 O20 O8 8(5) no
O21 Cl2 O22 O6 -33(6) no
O21 Cl2 O22 O8 -158(4) no
O22 Cl2 O21 Cd2 -138(6) no
O22 Cl2 O21 O5 166(5) no
Cd1 O1 O17 Cd1 0.0 no
Cd1 O1 O17 Cl1 149.3(7) no
Cd1 O1 O17 O3 174.7(17) no
Cl1 O1 O17 Cd1 -149.3(7) no
Cl1 O1 O17 Cl1 -0.00(5) no
Cl1 O1 O17 O3 25.3(11) no
Cl1 O1 O19 Cl1 0.00(5) no
Cl1 O1 O19 O4 13.7(11) no
O17 O1 O19 Cl1 45.9(17) no
O17 O1 O19 O4 60(3) no
O19 O1 O17 Cd1 165.2(15) no
O19 O1 O17 Cl1 -45.5(17) no
O19 O1 O17 O3 -20(3) no
Cl1 O3 O17 Cd1 136(4) no
Cl1 O3 O17 Cl1 0.00(5) no
Cl1 O3 O17 O1 -29.5(13) no
Cl1 O3 O18 Cl1 -0.00(5) no
Cl1 O3 O18 O4 10.2(14) no
O17 O3 O18 Cl1 -24.4(12) no
O17 O3 O18 O4 -14(3) no
O18 O3 O17 Cd1 163(3) no
O18 O3 O17 Cl1 27.3(14) no
O18 O3 O17 O1 -2(3) no
Cl1 O4 O18 Cl1 0.00(6) no
Cl1 O4 O18 O3 -11.5(16) no
Cl1 O4 O19 Cl1 0.00(5) no
Cl1 O4 O19 O1 -13.7(11) no
O18 O4 O19 Cl1 -48.9(9) no
O18 O4 O19 O1 -62.6(17) no
O19 O4 O18 Cl1 60.7(13) no
O19 O4 O18 O3 49(3) no
Cd2 O5 O21 Cd2 0.0 no
Cd2 O5 O21 Cl2 160.0(17) no
Cl2 O5 O20 Cl2 -0.00(5) no
Cl2 O5 O20 O8 2(4) no
Cl2 O5 O21 Cd2 -160.0(17) no
Cl2 O5 O21 Cl2 0.00(5) no
O20 O5 O21 Cd2 -174(3) no
O20 O5 O21 Cl2 -14(4) no
O21 O5 O20 Cl2 14(4) no
O21 O5 O20 O8 16(7) no
Cl2 O6 O22 Cl2 -0.00(5) no
Cl2 O6 O22 O8 44.2(17) no
Cl2 O8 O20 Cl2 0.00(5) no
Cl2 O8 O20 O5 -2(4) no
Cl2 O8 O22 Cl2 0.00(5) no
Cl2 O8 O22 O6 -43.3(15) no
O20 O8 O22 Cl2 10(6) no
O20 O8 O22 O6 -33(6) no
O22 O8 O20 Cl2 -9(5) no
O22 O8 O20 O5 -12(8) no
Cd1 N1 C1 C2 -37.9(4) no
Cd1 N1 C11 C12 15.6(4) no
Cd1 N1 C21 C22 43.1(3) no
C1 N1 C11 C12 -103.1(4) no
C11 N1 C1 C2 81.4(4) no
C1 N1 C21 C22 159.9(3) no
C21 N1 C1 C2 -154.4(3) no
C11 N1 C21 C22 -74.3(4) no
C21 N1 C11 C12 132.3(3) no
Cd1 N2 C2 C1 -5.0(4) no
Cd1 N2 C2 C3 178.6(2) no
Cd1 N2 C9 C8 -0.7(4) no
Cd1 N2 C9 C10 179.61(17) no
C2 N2 C9 C8 176.4(3) no
C2 N2 C9 C10 -3.3(5) no
C9 N2 C2 C1 177.6(3) no
C9 N2 C2 C3 1.2(5) no
Cd1 N3 C12 C11 6.8(3) no
Cd1 N3 C12 C13 -177.54(18) no
Cd1 N3 C19 C18 -4.0(4) no
Cd1 N3 C19 C20 175.76(15) no
C12 N3 C19 C18 -178.9(3) no
C12 N3 C19 C20 0.9(4) no
C19 N3 C12 C11 -177.6(3) no
C19 N3 C12 C13 -2.0(4) no
Cd1 N4 C22 C21 5.4(4) no
Cd1 N4 C22 C23 -179.01(19) no
Cd1 N4 C29 C28 0.5(4) no
Cd1 N4 C29 C30 -179.26(16) no
C22 N4 C29 C28 -179.9(3) no
C22 N4 C29 C30 0.4(5) no
C29 N4 C22 C21 -174.3(3) no
C29 N4 C22 C23 1.3(5) no
Cd2 N6 C33 C34 33.9(4) no
Cd2 N6 C43 C44 -18.7(4) no
Cd2 N6 C53 C54 -45.0(4) no
C33 N6 C43 C44 100.9(4) no
C43 N6 C33 C34 -85.4(5) no
C33 N6 C53 C54 -163.1(4) no
C53 N6 C33 C34 150.9(4) no
C43 N6 C53 C54 71.2(4) no
C53 N6 C43 C44 -134.1(4) no
Cd2 N7 C34 C33 4.4(4) no
Cd2 N7 C34 C35 -179.9(3) no
Cd2 N7 C41 C40 1.3(5) no
Cd2 N7 C41 C42 -179.46(19) no
C34 N7 C41 C40 -177.4(3) no
C34 N7 C41 C42 1.8(5) no
C41 N7 C34 C33 -176.6(3) no
C41 N7 C34 C35 -0.9(6) no
Cd2 N8 C44 C43 -7.8(4) no
Cd2 N8 C44 C45 176.52(19) no
Cd2 N8 C51 C50 4.8(4) no
Cd2 N8 C51 C52 -174.92(16) no
C44 N8 C51 C50 179.2(3) no
C44 N8 C51 C52 -0.5(5) no
C51 N8 C44 C43 177.0(3) no
C51 N8 C44 C45 1.3(5) no
Cd2 N9 C54 C53 -2.8(4) no
Cd2 N9 C54 C55 179.6(3) no
Cd2 N9 C61 C60 -0.7(5) no
Cd2 N9 C61 C62 -179.26(18) no
C54 N9 C61 C60 178.0(3) no
C54 N9 C61 C62 -0.5(5) no
C61 N9 C54 C53 178.3(3) no
C61 N9 C54 C55 0.7(5) no
N1 C1 C2 N2 30.5(5) no
N1 C1 C2 C3 -153.0(3) no
N2 C2 C3 C4 1.5(6) no
C1 C2 C3 C4 -174.9(3) no
C2 C3 C4 C10 -2.0(6) no
C3 C4 C10 C5 -178.4(3) no
C3 C4 C10 C9 -0.1(5) no
C6 C5 C10 C4 177.7(4) no
C6 C5 C10 C9 -0.6(6) no
C10 C5 C6 C7 -0.2(6) no
C5 C6 C7 C8 0.3(7) no
C6 C7 C8 C9 0.6(6) no
C7 C8 C9 N2 178.8(4) no
C7 C8 C9 C10 -1.5(6) no
N2 C9 C10 C4 2.7(5) no
N2 C9 C10 C5 -178.8(3) no
C8 C9 C10 C4 -177.0(3) no
C8 C9 C10 C5 1.5(5) no
N1 C11 C12 N3 -16.3(5) no
N1 C11 C12 C13 167.8(3) no
N3 C12 C13 C14 0.9(5) no
C11 C12 C13 C14 176.8(3) no
C12 C13 C14 C20 1.1(5) no
C13 C14 C20 C15 178.2(3) no
C13 C14 C20 C19 -2.1(5) no
C16 C15 C20 C14 179.6(3) no
C16 C15 C20 C19 -0.1(5) no
C20 C15 C16 C17 -0.1(5) no
C15 C16 C17 C18 -0.4(5) no
C16 C17 C18 C19 0.9(5) no
C17 C18 C19 N3 178.8(3) no
C17 C18 C19 C20 -1.0(5) no
N3 C19 C20 C14 1.1(4) no
N3 C19 C20 C15 -179.2(3) no
C18 C19 C20 C14 -179.1(3) no
C18 C19 C20 C15 0.6(5) no
N1 C21 C22 N4 -34.1(5) no
N1 C21 C22 C23 150.1(3) no
N4 C22 C23 C24 -1.8(5) no
C21 C22 C23 C24 173.7(3) no
C22 C23 C24 C30 0.6(6) no
C23 C24 C30 C25 -178.4(3) no
C23 C24 C30 C29 1.0(5) no
C26 C25 C30 C24 179.4(4) no
C26 C25 C30 C29 0.1(6) no
C30 C25 C26 C27 1.0(6) no
C25 C26 C27 C28 -0.3(6) no
C26 C27 C28 C29 -1.5(6) no
C27 C28 C29 N4 -177.2(3) no
C27 C28 C29 C30 2.6(5) no
N4 C29 C30 C24 -1.5(5) no
N4 C29 C30 C25 177.8(3) no
C28 C29 C30 C24 178.8(3) no
C28 C29 C30 C25 -1.9(5) no
N6 C33 C34 N7 -27.0(6) no
N6 C33 C34 C35 157.1(4) no
N7 C34 C35 C36 -1.3(6) no
C33 C34 C35 C36 174.5(4) no
C34 C35 C36 C42 2.7(7) no
C35 C36 C42 C37 178.1(4) no
C35 C36 C42 C41 -1.9(6) no
C38 C37 C42 C36 -178.2(4) no
C38 C37 C42 C41 1.8(7) no
C42 C37 C38 C39 -1.8(7) no
C37 C38 C39 C40 1.2(7) no
C38 C39 C40 C41 -0.6(7) no
C39 C40 C41 N7 179.8(4) no
C39 C40 C41 C42 0.6(6) no
N7 C41 C42 C36 -0.4(6) no
N7 C41 C42 C37 179.6(3) no
C40 C41 C42 C36 178.8(3) no
C40 C41 C42 C37 -1.1(6) no
N6 C43 C44 N8 19.1(5) no
N6 C43 C44 C45 -164.9(3) no
N8 C44 C45 C46 -0.7(5) no
C43 C44 C45 C46 -176.6(3) no
C44 C45 C46 C52 -0.7(5) no
C45 C46 C52 C47 -177.7(3) no
C45 C46 C52 C51 1.4(5) no
C48 C47 C52 C46 179.3(3) no
C48 C47 C52 C51 0.1(5) no
C52 C47 C48 C49 1.1(5) no
C47 C48 C49 C50 -1.0(5) no
C48 C49 C50 C51 -0.4(5) no
C49 C50 C51 N8 -178.2(3) no
C49 C50 C51 C52 1.5(5) no
N8 C51 C52 C46 -0.9(5) no
N8 C51 C52 C47 178.3(3) no
C50 C51 C52 C46 179.4(3) no
C50 C51 C52 C47 -1.4(5) no
N6 C53 C54 N9 33.5(5) no
N6 C53 C54 C55 -148.9(4) no
N9 C54 C55 C56 -0.4(6) no
C53 C54 C55 C56 -178.0(4) no
C54 C55 C56 C62 -0.1(7) no
C55 C56 C62 C57 -180.0(4) no
C55 C56 C62 C61 0.3(6) no
C58 C57 C62 C56 179.8(4) no
C58 C57 C62 C61 -0.5(6) no
C62 C57 C58 C59 -0.5(6) no
C57 C58 C59 C60 0.2(6) no
C58 C59 C60 C61 1.0(6) no
C59 C60 C61 N9 179.4(3) no
C59 C60 C61 C62 -2.0(5) no
N9 C61 C62 C56 0.0(5) no
N9 C61 C62 C57 -179.7(3) no
C60 C61 C62 C56 -178.6(3) no
C60 C61 C62 C57 1.7(5) no
